data_1546272
loop_
_publ_author_name
'Nobusue, Shunpei'
'Fujita, Kazuya'
'Tobe, Yoshito'

_publ_section_title
;
 Skeletal Rearrangement of Twisted Polycyclic Aromatic Hydrocarbons under
 Scholl Reaction Conditions.
;
_journal_issue 12
_journal_name_full 'Organic letters'
_journal_page_first 3227
_journal_page_last 3230
_journal_paper_doi 10.1021/acs.orglett.7b01341
_journal_volume 19
_journal_year 2017
_chemical_formula_sum 'C40 H20'
_chemical_formula_weight 500.56
_space_group_crystal_system triclinic
_space_group_IT_number 2
_space_group_name_Hall '-P 1'
_space_group_name_H-M_alt 'P -1'
_symmetry_space_group_name_Hall '-P 1'
_symmetry_space_group_name_H-M 'P -1'
_atom_sites_solution_hydrogens geom
_audit_creation_method SHELXL-2016/6
_cell_angle_alpha 78.652(3)
_cell_angle_beta 66.812(3)
_cell_angle_gamma 72.621(3)
_cell_formula_units_Z 6
_cell_length_a 14.953(2)
_cell_length_b 15.734(3)
_cell_length_c 17.704(3)
_cell_measurement_reflns_used 10813
_cell_measurement_temperature 113(2)
_cell_measurement_theta_max 27.41
_cell_measurement_theta_min 3.02
_cell_volume 3639.1(11)
_computing_structure_refinement 'SHELXL-2016/6 (Sheldrick, 2016)'
_diffrn_ambient_temperature 113(2)
_diffrn_measured_fraction_theta_full 0.993
_diffrn_measured_fraction_theta_max 0.979
_diffrn_measurement_device_type RAXIS-RAPID
_diffrn_radiation_type MoK\a
_diffrn_radiation_wavelength 0.71075
_diffrn_reflns_av_R_equivalents 0.1096
_diffrn_reflns_av_unetI/netI 0.1001
_diffrn_reflns_Laue_measured_fraction_full 0.993
_diffrn_reflns_Laue_measured_fraction_max 0.979
_diffrn_reflns_limit_h_max 19
_diffrn_reflns_limit_h_min -19
_diffrn_reflns_limit_k_max 20
_diffrn_reflns_limit_k_min -20
_diffrn_reflns_limit_l_max 22
_diffrn_reflns_limit_l_min -21
_diffrn_reflns_number 56240
_diffrn_reflns_point_group_measured_fraction_full 0.993
_diffrn_reflns_point_group_measured_fraction_max 0.979
_diffrn_reflns_theta_full 25.242
_diffrn_reflns_theta_max 27.482
_diffrn_reflns_theta_min 3.027
_exptl_absorpt_coefficient_mu 0.078
_exptl_absorpt_correction_T_max 0.9923
_exptl_absorpt_correction_T_min 0.9621
_exptl_absorpt_correction_type multi-scan
_exptl_crystal_colour Purple
_exptl_crystal_density_diffrn 1.371
_exptl_crystal_description Plate
_exptl_crystal_F_000 1560
_exptl_crystal_size_max 0.50
_exptl_crystal_size_mid 0.40
_exptl_crystal_size_min 0.10
_refine_diff_density_max 0.268
_refine_diff_density_min -0.387
_refine_diff_density_rms 0.067
_refine_ls_extinction_method none
_refine_ls_goodness_of_fit_ref 1.032
_refine_ls_hydrogen_treatment constr
_refine_ls_matrix_type full
_refine_ls_number_parameters 1155
_refine_ls_number_reflns 16349
_refine_ls_number_restraints 0
_refine_ls_restrained_S_all 1.032
_refine_ls_R_factor_all 0.1660
_refine_ls_R_factor_gt 0.0929
_refine_ls_shift/su_max 0.000
_refine_ls_shift/su_mean 0.000
_refine_ls_structure_factor_coef Fsqd
_refine_ls_weighting_details 'w=1/[\s^2^(Fo^2^)+(0.1248P)^2^+0.9185P] where P=(Fo^2^+2Fc^2^)/3'
_refine_ls_weighting_scheme calc
_refine_ls_wR_factor_gt 0.2182
_refine_ls_wR_factor_ref 0.2703
_reflns_Friedel_coverage 0.000
_reflns_number_gt 8446
_reflns_number_total 16349
_reflns_threshold_expression 'I > 2\s(I)'
_cod_data_source_file ol7b01341_si_002.cif
_cod_data_source_block ydkr
_cod_depositor_comments
;
The following automatic conversions were performed:

'_exptl_absorpt_correction_type' value 'Multi-scan' changed to
'multi-scan' according to
/home/data/users/saulius/crontab/automatic-downloads/rss-feeds/ACS/lib/dictionaries/cif_core.dic
dictionary named 'cif_core.dic' version 2.4.2 from 2011-04-26.

Automatic conversion script
Id: cif_fix_values 4973 2017-02-22 13:04:09Z antanas 

 Adding full bibliography for 1546272.cif.
;
_cod_original_cell_volume 3638.8(10)
_cod_database_code 1546272
_shelx_shelxl_version_number 2016/6
_shelx_space_group_comment
;
The symmetry employed for this shelxl refinement is uniquely defined
by the following loop, which should always be used as a source of
symmetry information in preference to the above space-group names.
They are only intended as comments.
;

loop_
_space_group_symop_operation_xyz
'x, y, z'
'-x, -y, -z'

loop_
_atom_site_label
_atom_site_type_symbol
_atom_site_fract_x
_atom_site_fract_y
_atom_site_fract_z
_atom_site_U_iso_or_equiv
_atom_site_adp_type
_atom_site_occupancy
_atom_site_site_symmetry_order
_atom_site_calc_flag
_atom_site_refinement_flags_posn
_atom_site_refinement_flags_adp
_atom_site_refinement_flags_occupancy
_atom_site_disorder_assembly
_atom_site_disorder_group
C1 C 0.9570(2) 0.3001(2) 0.1937(2) 0.0403(7) Uani 1 1 d . . . . .
C2 C 0.9421(2) 0.0439(2) 0.3219(2) 0.0427(8) Uani 1 1 d . . . . .
C3 C 0.9135(2) 0.2453(2) 0.1700(2) 0.0383(7) Uani 1 1 d . . . . .
C4 C 0.7644(3) 0.4138(2) 0.0602(2) 0.0438(8) Uani 1 1 d . . . . .
C5 C 0.9232(2) 0.1507(2) 0.2032(2) 0.0415(8) Uani 1 1 d . . . . .
C6 C 0.8519(2) 0.0483(2) -0.0067(2) 0.0444(8) Uani 1 1 d . . . . .
C7 C 0.8964(2) 0.0818(2) 0.1754(2) 0.0406(8) Uani 1 1 d . . . . .
C8 C 0.8753(2) 0.0186(2) 0.0691(2) 0.0437(8) Uani 1 1 d . . . . .
C9 C 0.8539(2) 0.2898(2) 0.1212(2) 0.0408(7) Uani 1 1 d . . . . .
C10 C 0.8753(2) 0.0929(2) 0.1020(2) 0.0400(7) Uani 1 1 d . . . . .
C11 C 1.3781(3) 0.3630(2) -0.4356(2) 0.0474(9) Uani 1 1 d . . . . .
C12 C 1.0264(2) 0.2591(2) 0.2372(2) 0.0436(8) Uani 1 1 d . . . . .
C13 C 0.9044(2) -0.0056(2) 0.2173(2) 0.0424(8) Uani 1 1 d . . . . .
C14 C 0.9117(2) -0.0204(2) 0.2990(2) 0.0438(8) Uani 1 1 d . . . . .
C15 C 0.6754(2) 0.3484(2) 0.0076(2) 0.0430(8) Uani 1 1 d . . . . .
H1 H 0.660568 0.297793 -0.002155 0.052 Uiso 1 1 calc R U . . .
C16 C 0.9363(3) 0.3942(2) 0.1734(2) 0.0468(8) Uani 1 1 d . . . . .
H2 H 0.966342 0.428772 0.190350 0.056 Uiso 1 1 calc R U . . .
C17 C 0.9044(3) -0.0782(2) 0.1824(2) 0.0475(8) Uani 1 1 d . . . . .
H3 H 0.912766 -0.136007 0.211152 0.057 Uiso 1 1 calc R U . . .
C18 C 1.1042(3) 0.1280(3) 0.3072(2) 0.0482(9) Uani 1 1 d . . . . .
H4 H 1.110327 0.066969 0.328061 0.058 Uiso 1 1 calc R U . . .
C19 C 1.0301(2) 0.1707(2) 0.2722(2) 0.0425(8) Uani 1 1 d . . . . .
C20 C 1.1611(3) 0.2620(3) 0.2795(2) 0.0513(9) Uani 1 1 d . . . . .
H5 H 1.204223 0.293327 0.283452 0.062 Uiso 1 1 calc R U . . .
C21 C 1.0926(3) 0.3046(3) 0.2420(2) 0.0486(9) Uani 1 1 d . . . . .
H6 H 1.089558 0.364921 0.219250 0.058 Uiso 1 1 calc R U . . .
C22 C 0.8310(2) 0.1417(2) -0.0180(2) 0.0430(8) Uani 1 1 d . . . . .
C23 C 0.7482(2) 0.3378(2) 0.0415(2) 0.0418(8) Uani 1 1 d . . . . .
C24 C 0.9408(3) 0.0351(2) 0.4033(2) 0.0469(8) Uani 1 1 d . . . . .
H7 H 0.959811 0.078684 0.420069 0.056 Uiso 1 1 calc R U . . .
C25 C 1.4122(3) 0.3560(2) -0.3123(2) 0.0474(9) Uani 1 1 d . . . . .
C26 C 0.8834(3) -0.0918(3) 0.3558(2) 0.0505(9) Uani 1 1 d . . . . .
H8 H 0.863225 -0.135416 0.340107 0.061 Uiso 1 1 calc R U . . .
C27 C 0.8325(3) 0.3843(2) 0.1057(2) 0.0431(8) Uani 1 1 d . . . . .
C28 C 0.8188(3) 0.1857(3) -0.0918(2) 0.0476(8) Uani 1 1 d . . . . .
H9 H 0.809817 0.248677 -0.102602 0.057 Uiso 1 1 calc R U . . .
C29 C 0.8347(3) 0.0432(3) -0.1342(2) 0.0555(10) Uani 1 1 d . . . . .
H10 H 0.832207 0.010599 -0.172858 0.067 Uiso 1 1 calc R U . . .
C30 C 0.6455(3) 0.5091(3) 0.0026(2) 0.0502(9) Uani 1 1 d . . . . .
H11 H 0.612171 0.567155 -0.013575 0.060 Uiso 1 1 calc R U . . .
C31 C 1.1566(3) 0.3246(2) -0.4580(2) 0.0493(9) Uani 1 1 d . . . . .
H12 H 1.091263 0.318508 -0.423121 0.059 Uiso 1 1 calc R U . . .
C32 C 1.2485(3) 0.3162(2) -0.1535(2) 0.0484(9) Uani 1 1 d . . . . .
C33 C 1.2166(3) 0.3483(2) -0.4249(2) 0.0477(9) Uani 1 1 d . . . . .
C34 C 1.5053(3) 0.3742(3) -0.3629(2) 0.0485(9) Uani 1 1 d . . . . .
C35 C 1.1676(3) 0.1731(3) 0.3116(2) 0.0525(9) Uani 1 1 d . . . . .
H13 H 1.215876 0.143542 0.336578 0.063 Uiso 1 1 calc R U . . .
C36 C 1.2789(3) 0.2523(3) -0.0292(3) 0.0560(10) Uani 1 1 d . . . . .
C37 C 0.8199(3) 0.1354(3) -0.1488(2) 0.0523(9) Uani 1 1 d . . . . .
H14 H 0.810479 0.164610 -0.198419 0.063 Uiso 1 1 calc R U . . .
C38 C 1.2035(3) 0.2909(3) -0.0674(2) 0.0541(10) Uani 1 1 d . . . . .
C39 C 1.3435(3) 0.3542(2) -0.3479(2) 0.0469(8) Uani 1 1 d . . . . .
C40 C 0.6248(3) 0.4346(2) -0.0117(2) 0.0476(9) Uani 1 1 d . . . . .
H15 H 0.575265 0.442566 -0.035156 0.057 Uiso 1 1 calc R U . . .
C41 C 1.5322(3) 0.3915(3) -0.4486(2) 0.0553(10) Uani 1 1 d . . . . .
H16 H 1.593114 0.408294 -0.481402 0.066 Uiso 1 1 calc R U . . .
C42 C 1.1915(3) 0.3102(2) -0.5405(2) 0.0478(9) Uani 1 1 d . . . . .
H17 H 1.149396 0.295984 -0.562250 0.057 Uiso 1 1 calc R U . . .
C43 C 1.6596(3) 0.3926(3) -0.3460(3) 0.0530(9) Uani 1 1 d . . . . .
H18 H 1.690787 0.409094 -0.403081 0.064 Uiso 1 1 calc R U . . .
C44 C 1.5197(3) 0.3481(3) -0.2334(3) 0.0556(10) Uani 1 1 d . . . . .
C45 C 0.8746(3) 0.4364(3) 0.1304(2) 0.0489(9) Uani 1 1 d . . . . .
H19 H 0.860899 0.499452 0.117688 0.059 Uiso 1 1 calc R U . . .
C46 C 1.3144(3) 0.3499(2) -0.4752(2) 0.0506(9) Uani 1 1 d . . . . .
C47 C 0.9642(2) 0.1229(2) 0.2647(2) 0.0427(8) Uani 1 1 d . . . . .
C48 C 0.8385(2) 0.1739(2) 0.0522(2) 0.0441(8) Uani 1 1 d . . . . .
C49 C 0.8531(3) -0.0021(3) -0.0640(2) 0.0517(9) Uani 1 1 d . . . . .
H20 H 0.866063 -0.065460 -0.055268 0.062 Uiso 1 1 calc R U . . .
C50 C 1.0618(3) 0.4037(2) -0.2923(3) 0.0515(9) Uani 1 1 d . . . . .
C51 C 0.8845(3) -0.0994(3) 0.4347(2) 0.0540(9) Uani 1 1 d . . . . .
H21 H 0.866116 -0.148704 0.472480 0.065 Uiso 1 1 calc R U . . .
C52 C 1.4696(3) 0.3838(3) -0.4836(2) 0.0555(10) Uani 1 1 d . . . . .
H22 H 1.488378 0.392645 -0.541869 0.067 Uiso 1 1 calc R U . . .
C53 C 0.9124(3) -0.0355(3) 0.4589(2) 0.0499(9) Uani 1 1 d . . . . .
H23 H 0.911929 -0.040278 0.513416 0.060 Uiso 1 1 calc R U . . .
C54 C 1.5644(3) 0.3496(3) -0.1768(2) 0.0526(9) Uani 1 1 d . . . . .
H24 H 1.530906 0.338376 -0.119137 0.063 Uiso 1 1 calc R U . . .
C55 C 0.7136(3) 0.4999(3) 0.0398(2) 0.0515(9) Uani 1 1 d . . . . .
H25 H 0.725687 0.551036 0.051443 0.062 Uiso 1 1 calc R U . . .
C56 C 0.8926(3) -0.0678(2) 0.1070(2) 0.0491(9) Uani 1 1 d . . . . .
H26 H 0.896208 -0.117654 0.082270 0.059 Uiso 1 1 calc R U . . .
C57 C 1.0825(3) 0.3573(3) -0.1602(2) 0.0537(9) Uani 1 1 d . . . . .
C58 C 1.0030(3) 0.4518(2) -0.3398(3) 0.0515(9) Uani 1 1 d . . . . .
H27 H 1.033854 0.459329 -0.398178 0.062 Uiso 1 1 calc R U . . .
C59 C 1.6578(3) 0.3676(3) -0.2070(2) 0.0524(9) Uani 1 1 d . . . . .
H28 H 1.689717 0.366256 -0.169580 0.063 Uiso 1 1 calc R U . . .
C60 C 0.9024(3) 0.4880(3) -0.3034(3) 0.0533(9) Uani 1 1 d . . . . .
H29 H 0.863934 0.520080 -0.336483 0.064 Uiso 1 1 calc R U . . .
C61 C 0.9119(3) 0.4344(3) -0.1693(3) 0.0568(10) Uani 1 1 d . . . . .
H30 H 0.880533 0.429434 -0.110934 0.068 Uiso 1 1 calc R U . . .
C62 C 0.8560(3) 0.4776(3) -0.2174(3) 0.0563(10) Uani 1 1 d . . . . .
H31 H 0.785613 0.500561 -0.192317 0.068 Uiso 1 1 calc R U . . .
C63 C 1.2878(3) 0.3164(3) -0.5913(2) 0.0538(9) Uani 1 1 d . . . . .
H32 H 1.311151 0.308428 -0.648285 0.065 Uiso 1 1 calc R U . . .
C64 C 1.4589(3) 0.2072(3) -0.0662(2) 0.0554(10) Uani 1 1 d . . . . .
H33 H 1.524700 0.204883 -0.105495 0.066 Uiso 1 1 calc R U . . .
C65 C 1.1881(3) 0.3451(2) -0.2018(2) 0.0460(8) Uani 1 1 d . . . . .
C66 C 1.7064(3) 0.3878(3) -0.2910(2) 0.0525(9) Uani 1 1 d . . . . .
H34 H 1.771463 0.398318 -0.310463 0.063 Uiso 1 1 calc R U . . .
C67 C 1.5674(3) 0.3732(3) -0.3168(2) 0.0522(9) Uani 1 1 d . . . . .
C68 C 0.8103(2) 0.2583(2) 0.0731(2) 0.0427(8) Uani 1 1 d . . . . .
C69 C 1.2651(3) 0.2088(3) 0.0493(3) 0.0626(11) Uani 1 1 d . . . . .
H35 H 1.199638 0.208499 0.088130 0.075 Uiso 1 1 calc R U . . .
C70 C 1.0426(3) 0.3326(3) -0.0768(3) 0.0710(13) Uani 1 1 d . . . . .
H36 H 0.972235 0.338891 -0.051365 0.085 Uiso 1 1 calc R U . . .
C71 C 1.2361(4) 0.3561(3) -0.2936(3) 0.0367(14) Uani 0.752(11) 1 d . . P B .
C72 C 1.4233(4) 0.3362(4) -0.2301(4) 0.0407(14) Uani 0.752(11) 1 d . . P B .
C73 C 1.0170(3) 0.3968(2) -0.2064(3) 0.0539(10) Uani 1 1 d . . . . .
C74 C 1.4442(3) 0.1623(3) 0.0130(3) 0.0640(11) Uani 1 1 d . . . . .
H37 H 1.500353 0.129135 0.027667 0.077 Uiso 1 1 calc R U . . .
C75 C 1.1712(4) 0.3685(3) -0.3369(4) 0.0394(14) Uani 0.752(11) 1 d . . P B .
C76 C 1.3498(3) 0.3343(3) -0.5584(3) 0.0550(10) Uani 1 1 d . . . . .
H38 H 1.416813 0.336038 -0.592525 0.066 Uiso 1 1 calc R U . . .
C77 C 1.3746(3) 0.2553(2) -0.0860(2) 0.0548(10) Uani 1 1 d . . . . .
C78 C 1.3481(3) 0.1664(3) 0.0696(3) 0.0628(11) Uani 1 1 d . . . . .
H39 H 1.339347 0.139026 0.124002 0.075 Uiso 1 1 calc R U . . .
C79 C 1.3564(5) 0.3009(4) -0.1614(4) 0.0416(14) Uani 0.752(11) 1 d . . P B .
C80 C 1.1008(3) 0.2994(3) -0.0297(3) 0.0697(12) Uani 1 1 d . . . . .
H40 H 1.071824 0.282487 0.027510 0.084 Uiso 1 1 calc R U . . .
C81 C 0.6194(3) 0.3307(3) 0.2891(2) 0.0501(9) Uani 1 1 d . . . . .
C82 C 0.5562(3) 0.3281(3) 0.2445(2) 0.0536(9) Uani 1 1 d . . . . .
C83 C 0.7964(3) 0.3241(3) 0.4257(3) 0.0596(11) Uani 1 1 d . . . . .
C84 C 0.4367(3) 0.3970(3) 0.1775(2) 0.0503(9) Uani 1 1 d . . . . .
H41 H 0.399234 0.449084 0.155862 0.060 Uiso 1 1 calc R U . . .
C85 C 0.7359(3) 0.3332(3) 0.3759(2) 0.0526(9) Uani 1 1 d . . . . .
C86 C 0.6476(3) 0.2516(2) 0.3377(2) 0.0472(8) Uani 1 1 d . . . . .
C87 C 0.4990(3) 0.4045(3) 0.2140(2) 0.0522(9) Uani 1 1 d . . . . .
H42 H 0.503594 0.462062 0.218713 0.063 Uiso 1 1 calc R U . . .
C88 C 0.6489(3) 0.4070(3) 0.2845(3) 0.0572(10) Uani 1 1 d . . . . .
H43 H 0.627394 0.459238 0.252443 0.069 Uiso 1 1 calc R U . . .
C89 C 0.5496(3) 0.2427(3) 0.2373(3) 0.0592(10) Uani 1 1 d . . . . .
C90 C 0.4835(3) 0.2369(3) 0.2018(3) 0.0597(10) Uani 1 1 d . . . . .
H44 H 0.476536 0.179956 0.198098 0.072 Uiso 1 1 calc R U . . .
C91 C 0.7018(3) 0.2554(2) 0.3854(2) 0.0486(9) Uani 1 1 d . . . . .
C92 C 0.4283(3) 0.3127(3) 0.1720(2) 0.0537(9) Uani 1 1 d . . . . .
H45 H 0.384096 0.307599 0.147487 0.064 Uiso 1 1 calc R U . . .
C93 C 0.6547(3) 0.0813(3) 0.4652(3) 0.0606(11) Uani 1 1 d . . . . .
C94 C 0.6445(3) 0.0759(3) 0.3907(3) 0.0632(11) Uani 1 1 d . . . . .
C95 C 0.8546(3) 0.3789(3) 0.4233(3) 0.0610(11) Uani 1 1 d . . . . .
H46 H 0.854730 0.433236 0.388600 0.073 Uiso 1 1 calc R U . . .
C96 C 0.8552(3) 0.2190(3) 0.5265(3) 0.0642(11) Uani 1 1 d . . . . .
H47 H 0.856360 0.164217 0.560554 0.077 Uiso 1 1 calc R U . . .
C97 C 0.7929(3) 0.2460(3) 0.4793(3) 0.0649(12) Uani 1 1 d . . . . .
C98 C 0.9132(3) 0.3533(3) 0.4727(3) 0.0627(11) Uani 1 1 d . . . . .
H48 H 0.952582 0.391098 0.471957 0.075 Uiso 1 1 calc R U . . .
C99 C 0.7091(3) 0.4081(3) 0.3258(3) 0.0594(11) Uani 1 1 d . . . . .
H49 H 0.732339 0.459793 0.320106 0.071 Uiso 1 1 calc R U . . .
C100 C 0.6010(4) 0.1570(5) 0.2708(4) 0.051(2) Uani 0.707(13) 1 d . . P A .
C101 C 0.9148(3) 0.2736(3) 0.5226(3) 0.0620(11) Uani 1 1 d . . . . .
H50 H 0.956939 0.256309 0.554364 0.074 Uiso 1 1 calc R U . . .
C102 C 0.6327(4) 0.1618(5) 0.3342(5) 0.0474(18) Uani 0.707(13) 1 d . . P A .
C103 C 0.6381(3) 0.0118(3) 0.5299(4) 0.0802(15) Uani 1 1 d . . . . .
C104 C 0.6316(3) -0.0062(4) 0.3812(4) 0.0857(16) Uani 1 1 d . . . . .
C105 C 0.6302(3) 0.0598(3) 0.1686(4) 0.0879(17) Uani 1 1 d . . . . .
H51 H 0.630755 0.112474 0.131503 0.105 Uiso 1 1 calc R U . . .
C106 C 0.6196(4) 0.0232(4) 0.7470(4) 0.098(2) Uani 1 1 d . . . . .
H52 H 0.599464 -0.006492 0.800903 0.118 Uiso 1 1 calc R U . . .
C107 C 0.6212(3) 0.0648(4) 0.2480(4) 0.0860(17) Uani 1 1 d . . . . .
C108 C 0.6296(3) -0.0130(4) 0.3007(4) 0.0928(19) Uani 1 1 d . . . . .
C109 C 0.6151(4) -0.0115(4) 0.6827(4) 0.098(2) Uani 1 1 d . . . . .
H53 H 0.592201 -0.064213 0.692003 0.117 Uiso 1 1 calc R U . . .
C110 C 0.6802(3) 0.1087(4) 0.5900(3) 0.0830(16) Uani 1 1 d . . . . .
C111 C 0.6385(3) -0.0198(4) 0.1409(4) 0.0909(18) Uani 1 1 d . . . . .
H54 H 0.642351 -0.021497 0.086345 0.109 Uiso 1 1 calc R U . . .
C112 C 0.6816(3) 0.1444(3) 0.6559(3) 0.0879(17) Uani 1 1 d . . . . .
H55 H 0.702151 0.198272 0.647074 0.105 Uiso 1 1 calc R U . . .
C113 C 0.6864(4) 0.1382(5) 0.5010(5) 0.054(2) Uani 0.707(13) 1 d . . P A .
C114 C 0.7297(4) 0.2065(5) 0.4551(4) 0.0463(18) Uani 0.707(13) 1 d . . P A .
C115 C 0.6202(4) -0.0658(4) 0.5200(5) 0.109(2) Uani 1 1 d . . . . .
H56 H 0.609230 -0.111729 0.563871 0.131 Uiso 1 1 calc R U . . .
C116 C 0.6527(4) 0.1000(4) 0.7344(3) 0.0883(17) Uani 1 1 d . . . . .
H57 H 0.655563 0.122303 0.779350 0.106 Uiso 1 1 calc R U . . .
C117 C 0.6446(3) 0.0323(4) 0.6051(4) 0.0863(17) Uani 1 1 d . . . . .
C118 C 0.6186(4) -0.0744(4) 0.4451(6) 0.111(3) Uani 1 1 d . . . . .
H58 H 0.608544 -0.128047 0.436558 0.134 Uiso 1 1 calc R U . . .
C119 C 0.6402(4) -0.0955(4) 0.2721(5) 0.107(2) Uani 1 1 d . . . . .
H59 H 0.646648 -0.149596 0.306712 0.128 Uiso 1 1 calc R U . . .
C120 C 0.6412(4) -0.0963(4) 0.1944(5) 0.110(2) Uani 1 1 d . . . . .
H60 H 0.643662 -0.150771 0.177207 0.132 Uiso 1 1 calc R U . . .
C125 C 0.7275(10) 0.1731(9) 0.5125(10) 0.046(5) Uani 0.293(13) 1 d . . P A 2
C126 C 0.6339(10) 0.1099(12) 0.3125(9) 0.048(5) Uani 0.293(13) 1 d . . P A 2
C127 C 0.6956(10) 0.1702(11) 0.4518(12) 0.049(5) Uani 0.293(13) 1 d . . P A 2
C121 C 1.3545(12) 0.3247(10) -0.2145(14) 0.046(5) Uani 0.248(11) 1 d . . P B 1
C122 C 1.2426(11) 0.3481(9) -0.3515(12) 0.043(5) Uani 0.248(11) 1 d . . P B 1
C123 C 1.4225(13) 0.3067(12) -0.1784(15) 0.047(5) Uani 0.248(11) 1 d . . P B 1
C128 C 0.6119(12) 0.2001(13) 0.3001(11) 0.053(5) Uani 0.293(13) 1 d . . P A 2
C124 C 1.1616(12) 0.3698(11) -0.2829(13) 0.048(5) Uani 0.248(11) 1 d . . P B 1

loop_
_atom_site_aniso_label
_atom_site_aniso_U_11
_atom_site_aniso_U_22
_atom_site_aniso_U_33
_atom_site_aniso_U_23
_atom_site_aniso_U_13
_atom_site_aniso_U_12
C1 0.0363(18) 0.0486(19) 0.0372(17) -0.0089(15) -0.0124(15) -0.0100(15)
C2 0.0354(17) 0.0474(19) 0.0444(19) -0.0039(16) -0.0188(16) -0.0028(15)
C3 0.0316(16) 0.0467(18) 0.0375(17) -0.0102(15) -0.0102(14) -0.0094(14)
C4 0.0392(18) 0.049(2) 0.0413(18) -0.0094(16) -0.0125(15) -0.0077(15)
C5 0.0305(16) 0.051(2) 0.0434(18) -0.0061(16) -0.0146(15) -0.0081(14)
C6 0.0328(17) 0.053(2) 0.051(2) -0.0075(17) -0.0202(16) -0.0071(15)
C7 0.0272(16) 0.0461(18) 0.051(2) -0.0109(16) -0.0166(15) -0.0056(13)
C8 0.0353(18) 0.049(2) 0.050(2) -0.0058(17) -0.0204(16) -0.0074(15)
C9 0.0320(17) 0.052(2) 0.0406(18) -0.0084(15) -0.0113(15) -0.0126(15)
C10 0.0306(16) 0.0446(18) 0.0468(19) -0.0062(15) -0.0156(15) -0.0084(14)
C11 0.051(2) 0.049(2) 0.055(2) 0.0002(17) -0.0304(19) -0.0169(17)
C12 0.0340(17) 0.058(2) 0.0422(19) -0.0130(16) -0.0129(15) -0.0118(15)
C13 0.0369(18) 0.0481(19) 0.0465(19) -0.0050(16) -0.0212(16) -0.0074(15)
C14 0.0340(17) 0.0476(19) 0.050(2) -0.0034(16) -0.0204(16) -0.0037(15)
C15 0.0359(18) 0.0475(19) 0.0434(19) -0.0089(16) -0.0142(15) -0.0040(15)
C16 0.047(2) 0.053(2) 0.047(2) -0.0086(17) -0.0170(17) -0.0177(17)
C17 0.046(2) 0.0427(19) 0.056(2) 0.0003(17) -0.0257(18) -0.0071(16)
C18 0.0379(19) 0.062(2) 0.052(2) -0.0160(18) -0.0221(17) -0.0077(16)
C19 0.0345(17) 0.053(2) 0.0435(19) -0.0141(16) -0.0148(15) -0.0093(15)
C20 0.0374(19) 0.074(3) 0.052(2) -0.019(2) -0.0156(17) -0.0184(18)
C21 0.0380(19) 0.062(2) 0.050(2) -0.0112(18) -0.0143(17) -0.0162(17)
C22 0.0348(17) 0.054(2) 0.0442(19) -0.0073(16) -0.0193(15) -0.0072(15)
C23 0.0285(16) 0.0477(19) 0.0439(19) -0.0050(16) -0.0113(15) -0.0036(14)
C24 0.0432(19) 0.051(2) 0.046(2) -0.0044(17) -0.0214(17) -0.0035(16)
C25 0.052(2) 0.047(2) 0.0362(18) -0.0078(15) -0.0156(17) 0.0006(16)
C26 0.045(2) 0.053(2) 0.061(2) -0.0064(18) -0.0262(19) -0.0106(17)
C27 0.0408(19) 0.050(2) 0.0402(18) -0.0064(16) -0.0155(16) -0.0115(15)
C28 0.0401(19) 0.055(2) 0.049(2) -0.0117(17) -0.0196(17) -0.0037(16)
C29 0.049(2) 0.069(3) 0.056(2) -0.023(2) -0.0278(19) -0.0010(18)
C30 0.050(2) 0.048(2) 0.048(2) -0.0092(17) -0.0186(18) 0.0000(16)
C31 0.049(2) 0.054(2) 0.047(2) -0.0088(17) -0.0145(17) -0.0171(17)
C32 0.0401(19) 0.048(2) 0.059(2) -0.0174(17) -0.0103(17) -0.0147(16)
C33 0.058(2) 0.048(2) 0.046(2) -0.0058(16) -0.0224(18) -0.0189(17)
C34 0.0372(19) 0.059(2) 0.056(2) -0.0203(18) -0.0228(17) -0.0021(16)
C35 0.0365(19) 0.072(3) 0.055(2) -0.020(2) -0.0199(17) -0.0069(17)
C36 0.062(3) 0.056(2) 0.057(2) -0.0163(19) -0.029(2) -0.0073(19)
C37 0.044(2) 0.060(2) 0.053(2) -0.0148(19) -0.0248(18) 0.0037(17)
C38 0.064(3) 0.053(2) 0.051(2) -0.0202(18) -0.025(2) -0.0058(18)
C39 0.0318(17) 0.0452(19) 0.059(2) 0.0043(17) -0.0138(17) -0.0118(15)
C40 0.0353(18) 0.055(2) 0.047(2) -0.0115(17) -0.0147(16) 0.0020(16)
C41 0.0340(19) 0.081(3) 0.052(2) -0.020(2) -0.0038(17) -0.0230(18)
C42 0.0414(19) 0.059(2) 0.051(2) -0.0080(18) -0.0235(17) -0.0118(16)
C43 0.049(2) 0.058(2) 0.060(2) -0.0160(19) -0.0268(19) -0.0084(17)
C44 0.0356(19) 0.056(2) 0.082(3) -0.029(2) -0.023(2) -0.0029(16)
C45 0.053(2) 0.048(2) 0.051(2) -0.0069(17) -0.0225(18) -0.0133(17)
C46 0.058(2) 0.047(2) 0.060(2) -0.0034(18) -0.038(2) -0.0084(17)
C47 0.0319(17) 0.052(2) 0.0449(19) -0.0155(16) -0.0144(15) -0.0042(15)
C48 0.0321(17) 0.054(2) 0.047(2) -0.0043(17) -0.0166(16) -0.0093(15)
C49 0.045(2) 0.055(2) 0.064(2) -0.0163(19) -0.0288(19) -0.0030(16)
C50 0.0367(19) 0.051(2) 0.069(3) -0.0061(19) -0.0162(19) -0.0179(16)
C51 0.049(2) 0.056(2) 0.054(2) 0.0074(19) -0.0225(19) -0.0099(18)
C52 0.067(3) 0.069(3) 0.0380(19) -0.0010(18) -0.0165(19) -0.034(2)
C53 0.044(2) 0.054(2) 0.050(2) -0.0022(18) -0.0228(18) -0.0039(17)
C54 0.046(2) 0.058(2) 0.054(2) -0.0148(18) -0.0133(18) -0.0140(17)
C55 0.049(2) 0.050(2) 0.052(2) -0.0091(17) -0.0200(18) -0.0032(17)
C56 0.045(2) 0.047(2) 0.061(2) -0.0082(18) -0.0226(18) -0.0116(16)
C57 0.053(2) 0.057(2) 0.061(2) 0.0040(19) -0.024(2) -0.0285(19)
C58 0.0358(19) 0.057(2) 0.062(2) -0.0143(19) -0.0117(18) -0.0134(16)
C59 0.044(2) 0.062(2) 0.057(2) -0.0159(19) -0.0224(19) -0.0076(17)
C60 0.039(2) 0.062(2) 0.064(3) -0.008(2) -0.0205(19) -0.0148(17)
C61 0.054(2) 0.065(2) 0.057(2) -0.012(2) -0.016(2) -0.023(2)
C62 0.038(2) 0.065(2) 0.066(3) -0.012(2) -0.0146(19) -0.0152(18)
C63 0.045(2) 0.075(3) 0.046(2) -0.0162(19) -0.0163(17) -0.0138(19)
C64 0.063(3) 0.060(2) 0.044(2) -0.0088(18) -0.0174(19) -0.0153(19)
C65 0.061(2) 0.0452(19) 0.0380(18) -0.0040(15) -0.0154(17) -0.0245(17)
C66 0.042(2) 0.063(2) 0.060(2) -0.0123(19) -0.0216(19) -0.0143(17)
C67 0.048(2) 0.057(2) 0.059(2) -0.0235(19) -0.030(2) 0.0026(17)
C68 0.0306(17) 0.0473(19) 0.0443(19) -0.0032(16) -0.0100(15) -0.0062(14)
C69 0.063(3) 0.062(3) 0.062(3) -0.007(2) -0.024(2) -0.011(2)
C70 0.041(2) 0.087(3) 0.066(3) 0.016(2) -0.007(2) -0.021(2)
C71 0.035(3) 0.043(3) 0.036(3) -0.005(2) -0.012(2) -0.0137(19)
C72 0.039(3) 0.044(3) 0.044(3) -0.009(2) -0.019(3) -0.008(2)
C73 0.051(2) 0.048(2) 0.077(3) -0.0033(19) -0.033(2) -0.0193(17)
C74 0.070(3) 0.067(3) 0.056(2) -0.001(2) -0.037(2) -0.002(2)
C75 0.037(3) 0.042(3) 0.043(3) -0.011(2) -0.014(2) -0.011(2)
C76 0.0345(19) 0.071(3) 0.063(2) -0.021(2) -0.0171(18) -0.0092(17)
C77 0.080(3) 0.046(2) 0.048(2) -0.0062(17) -0.036(2) -0.0092(19)
C78 0.068(3) 0.066(3) 0.047(2) 0.002(2) -0.019(2) -0.013(2)
C79 0.044(3) 0.045(3) 0.038(3) -0.008(2) -0.018(3) -0.008(2)
C80 0.059(3) 0.085(3) 0.040(2) -0.007(2) -0.004(2) -0.002(2)
C81 0.0349(18) 0.062(2) 0.045(2) -0.0020(18) -0.0058(16) -0.0134(17)
C82 0.0330(18) 0.076(3) 0.046(2) -0.0126(19) -0.0090(16) -0.0070(18)
C83 0.0291(18) 0.087(3) 0.062(2) -0.026(2) -0.0089(18) -0.0101(19)
C84 0.051(2) 0.057(2) 0.045(2) -0.0079(17) -0.0181(18) -0.0135(17)
C85 0.0300(18) 0.066(2) 0.062(2) -0.024(2) -0.0109(17) -0.0076(16)
C86 0.0328(18) 0.048(2) 0.057(2) -0.0067(17) -0.0076(17) -0.0146(15)
C87 0.046(2) 0.062(2) 0.050(2) -0.0163(18) -0.0154(18) -0.0098(18)
C88 0.042(2) 0.052(2) 0.065(3) 0.0101(19) -0.0130(19) -0.0114(17)
C89 0.0327(19) 0.061(2) 0.061(2) 0.000(2) -0.0005(18) -0.0052(17)
C90 0.044(2) 0.058(2) 0.066(3) -0.012(2) -0.003(2) -0.0151(19)
C91 0.0319(18) 0.055(2) 0.048(2) -0.0055(17) -0.0104(16) 0.0005(15)
C92 0.050(2) 0.065(2) 0.046(2) -0.0107(18) -0.0108(18) -0.0196(19)
C93 0.0269(18) 0.049(2) 0.095(3) 0.002(2) -0.018(2) -0.0052(16)
C94 0.0323(19) 0.064(3) 0.092(3) 0.003(2) -0.023(2) -0.0158(18)
C95 0.041(2) 0.089(3) 0.058(2) -0.006(2) -0.0175(19) -0.023(2)
C96 0.043(2) 0.058(2) 0.076(3) -0.012(2) -0.006(2) -0.0059(18)
C97 0.0286(19) 0.074(3) 0.087(3) -0.036(3) -0.007(2) -0.0048(18)
C98 0.047(2) 0.081(3) 0.069(3) -0.004(2) -0.025(2) -0.025(2)
C99 0.040(2) 0.046(2) 0.087(3) -0.019(2) -0.007(2) -0.0159(17)
C100 0.029(3) 0.049(4) 0.072(4) -0.012(4) -0.010(3) -0.011(2)
C101 0.050(2) 0.068(3) 0.068(3) -0.008(2) -0.022(2) -0.013(2)
C102 0.029(3) 0.034(4) 0.072(5) -0.006(3) -0.009(3) -0.009(2)
C103 0.043(2) 0.070(3) 0.108(4) 0.021(3) -0.033(3) 0.002(2)
C104 0.037(2) 0.080(3) 0.148(5) -0.025(3) -0.030(3) -0.022(2)
C105 0.037(2) 0.075(3) 0.147(5) -0.060(3) -0.004(3) -0.014(2)
C106 0.045(3) 0.106(4) 0.093(4) 0.049(4) -0.010(3) -0.003(3)
C107 0.042(2) 0.084(4) 0.137(5) -0.059(4) -0.005(3) -0.027(2)
C108 0.038(2) 0.095(4) 0.161(6) -0.056(4) -0.041(3) -0.004(2)
C109 0.040(3) 0.112(5) 0.112(5) 0.039(4) -0.024(3) -0.012(3)
C110 0.051(3) 0.077(3) 0.070(3) 0.020(3) -0.008(2) 0.020(2)
C111 0.043(2) 0.081(3) 0.159(5) -0.066(4) -0.027(3) -0.006(2)
C112 0.052(3) 0.071(3) 0.079(3) 0.019(3) 0.010(2) 0.010(2)
C113 0.025(3) 0.053(4) 0.071(5) 0.006(4) -0.012(3) -0.005(3)
C114 0.029(3) 0.049(4) 0.051(4) -0.001(3) -0.007(2) -0.008(3)
C115 0.064(3) 0.054(3) 0.167(7) 0.033(4) -0.021(4) -0.009(3)
C116 0.060(3) 0.084(3) 0.070(3) 0.021(3) -0.008(2) 0.015(3)
C117 0.036(2) 0.090(4) 0.097(4) 0.029(3) -0.021(3) 0.008(2)
C118 0.048(3) 0.056(3) 0.215(8) -0.026(5) -0.019(4) -0.022(2)
C119 0.062(3) 0.071(3) 0.203(7) -0.043(4) -0.069(4) 0.011(2)
C120 0.073(4) 0.076(4) 0.209(8) -0.071(5) -0.073(5) 0.011(3)
C125 0.030(7) 0.040(7) 0.056(10) 0.010(7) -0.014(6) -0.003(5)
C126 0.032(7) 0.055(11) 0.051(8) 0.002(8) -0.007(6) -0.016(6)
C127 0.018(6) 0.033(8) 0.068(11) 0.012(7) 0.002(7) -0.002(5)
C121 0.029(9) 0.032(7) 0.065(13) -0.015(8) 0.002(8) -0.010(6)
C122 0.026(8) 0.047(8) 0.066(13) -0.024(8) -0.016(7) -0.010(6)
C123 0.034(9) 0.043(9) 0.069(14) -0.030(10) -0.014(9) -0.005(7)
C128 0.053(9) 0.049(10) 0.057(10) -0.008(8) -0.021(7) -0.007(8)
C124 0.040(10) 0.062(10) 0.061(13) -0.009(9) -0.024(9) -0.027(7)

loop_
_atom_type_symbol
_atom_type_description
_atom_type_scat_dispersion_real
_atom_type_scat_dispersion_imag
_atom_type_scat_source
C C 0.0033 0.0016 'International Tables Vol C Tables 4.2.6.8 and 6.1.1.4'
H H 0.0000 0.0000 'International Tables Vol C Tables 4.2.6.8 and 6.1.1.4'

loop_
_geom_angle_atom_site_label_1
_geom_angle_atom_site_label_2
_geom_angle_atom_site_label_3
_geom_angle
C16 C1 C3 121.2(3)
C16 C1 C12 119.1(3)
C3 C1 C12 119.7(3)
C14 C2 C24 118.3(3)
C14 C2 C47 120.0(3)
C24 C2 C47 121.5(3)
C9 C3 C1 115.9(3)
C9 C3 C5 124.0(3)
C1 C3 C5 119.7(3)
C55 C4 C23 121.0(3)
C55 C4 C27 130.3(3)
C23 C4 C27 108.6(3)
C47 C5 C3 116.7(3)
C47 C5 C7 116.9(3)
C3 C5 C7 126.3(3)
C49 C6 C22 121.7(3)
C49 C6 C8 129.8(3)
C22 C6 C8 108.4(3)
C10 C7 C13 115.8(3)
C10 C7 C5 124.2(3)
C13 C7 C5 119.4(3)
C56 C8 C10 122.4(3)
C56 C8 C6 127.9(3)
C10 C8 C6 109.7(3)
C27 C9 C3 120.3(3)
C27 C9 C68 106.1(3)
C3 C9 C68 133.5(3)
C8 C10 C7 120.6(3)
C8 C10 C48 106.6(3)
C7 C10 C48 132.3(3)
C52 C11 C39 121.8(3)
C52 C11 C46 120.1(3)
C39 C11 C46 118.1(3)
C19 C12 C21 119.5(3)
C19 C12 C1 118.5(3)
C21 C12 C1 122.0(3)
C17 C13 C7 121.5(3)
C17 C13 C14 118.8(3)
C7 C13 C14 119.6(3)
C26 C14 C2 119.8(3)
C26 C14 C13 122.5(3)
C2 C14 C13 117.5(3)
C40 C15 C23 118.7(3)
C45 C16 C1 122.0(3)
C56 C17 C13 121.7(3)
C35 C18 C19 121.3(4)
C12 C19 C18 118.4(3)
C12 C19 C47 119.4(3)
C18 C19 C47 121.9(3)
C21 C20 C35 120.3(3)
C20 C21 C12 120.4(4)
C6 C22 C28 119.2(3)
C6 C22 C48 108.1(3)
C28 C22 C48 132.3(3)
C15 C23 C4 119.5(3)
C15 C23 C68 132.7(3)
C4 C23 C68 107.4(3)
C53 C24 C2 121.4(3)
C34 C25 C39 119.9(3)
C34 C25 C72 101.0(3)
C39 C25 C72 138.9(4)
C34 C25 C121 138.3(7)
C39 C25 C121 101.6(7)
C72 C25 C121 37.4(6)
C51 C26 C14 120.5(3)
C45 C27 C9 122.6(3)
C45 C27 C4 127.8(3)
C9 C27 C4 109.6(3)
C37 C28 C22 118.9(4)
C37 C29 C49 121.1(3)
C55 C30 C40 120.9(3)
C42 C31 C33 121.0(3)
C65 C32 C38 119.1(3)
C65 C32 C79 140.2(4)
C38 C32 C79 100.8(4)
C65 C32 C121 104.2(9)
C38 C32 C121 136.7(9)
C79 C32 C121 36.0(7)
C46 C33 C31 118.5(3)
C46 C33 C122 89.1(6)
C31 C33 C122 148.4(7)
C46 C33 C75 123.8(3)
C31 C33 C75 117.7(4)
C122 C33 C75 37.5(6)
C41 C34 C25 121.9(3)
C41 C34 C67 125.1(3)
C25 C34 C67 113.0(3)
C18 C35 C20 120.0(3)
C69 C36 C77 121.4(4)
C69 C36 C38 127.6(4)
C77 C36 C38 110.7(3)
C29 C37 C28 121.0(3)
C80 C38 C32 121.6(3)
C80 C38 C36 126.8(4)
C32 C38 C36 111.5(4)
C25 C39 C11 116.3(3)
C25 C39 C71 119.6(4)
C11 C39 C71 123.6(3)
C25 C39 C122 158.0(8)
C11 C39 C122 85.8(7)
C71 C39 C122 38.7(6)
C30 C40 C15 121.2(3)
C52 C41 C34 118.5(3)
C31 C42 C63 119.9(3)
C67 C43 C66 118.9(4)
C67 C44 C54 118.7(3)
C67 C44 C72 103.4(4)
C54 C44 C72 137.5(4)
C67 C44 C123 136.3(8)
C54 C44 C123 104.8(8)
C72 C44 C123 34.5(7)
C16 C45 C27 117.8(3)
C33 C46 C76 120.3(3)
C33 C46 C11 116.7(3)
C76 C46 C11 123.0(4)
C33 C46 C122 47.7(4)
C76 C46 C122 164.6(5)
C11 C46 C122 69.4(4)
C5 C47 C19 120.6(3)
C5 C47 C2 119.6(3)
C19 C47 C2 119.9(3)
C68 C48 C22 128.3(3)
C68 C48 C10 124.8(3)
C22 C48 C10 106.7(3)
C29 C49 C6 118.0(4)
C73 C50 C58 119.1(3)
C73 C50 C75 123.2(4)
C58 C50 C75 117.6(4)
C73 C50 C124 88.4(9)
C58 C50 C124 149.8(8)
C75 C50 C124 35.7(7)
C26 C51 C53 120.4(4)
C41 C52 C11 121.2(3)
C24 C53 C51 119.5(3)
C59 C54 C44 118.6(4)
C30 C55 C4 118.5(4)
C17 C56 C8 117.3(3)
C70 C57 C65 120.9(4)
C70 C57 C73 120.1(4)
C65 C57 C73 119.1(4)
C70 C57 C124 168.4(6)
C65 C57 C124 51.1(5)
C73 C57 C124 68.8(5)
C60 C58 C50 121.2(4)
C54 C59 C66 121.5(3)
C58 C60 C62 120.0(4)
C62 C61 C73 120.4(4)
C61 C62 C60 120.1(4)
C42 C63 C76 119.6(3)
C77 C64 C74 118.6(4)
C32 C65 C57 117.5(3)
C32 C65 C71 119.6(4)
C57 C65 C71 122.8(3)
C32 C65 C124 157.8(7)
C57 C65 C124 84.4(7)
C71 C65 C124 38.4(6)
C43 C66 C59 119.9(4)
C43 C67 C44 122.0(3)
C43 C67 C34 128.2(4)
C44 C67 C34 109.8(3)
C48 C68 C23 127.9(3)
C48 C68 C9 123.8(3)
C23 C68 C9 107.4(3)
C78 C69 C36 118.4(4)
C80 C70 C57 122.2(4)
C124 C71 C122 82.9(15)
C124 C71 C75 40.3(12)
C122 C71 C75 42.9(8)
C124 C71 C65 75.6(13)
C122 C71 C65 152.0(10)
C75 C71 C65 115.1(4)
C124 C71 C39 153.2(14)
C122 C71 C39 73.8(9)
C75 C71 C39 114.3(5)
C65 C71 C39 130.6(4)
C123 C72 C121 86.3(18)
C123 C72 C79 43.0(11)
C121 C72 C79 43.5(13)
C123 C72 C44 81.7(13)
C121 C72 C44 167.5(17)
C79 C72 C44 124.2(6)
C123 C72 C25 160.2(12)
C121 C72 C25 79.8(15)
C79 C72 C25 122.8(5)
C44 C72 C25 112.6(5)
C50 C73 C61 119.0(3)
C50 C73 C57 117.0(4)
C61 C73 C57 123.8(4)
C50 C73 C124 47.7(6)
C61 C73 C124 164.6(6)
C57 C73 C124 69.5(6)
C78 C74 C64 120.1(4)
C124 C75 C122 92.0(17)
C124 C75 C71 46.0(11)
C122 C75 C71 46.5(11)
C124 C75 C50 72.3(11)
C122 C75 C50 164.1(14)
C71 C75 C50 117.7(5)
C124 C75 C33 162.5(13)
C122 C75 C33 71.5(12)
C71 C75 C33 118.0(5)
C50 C75 C33 124.3(4)
C63 C76 C46 120.5(4)
C36 C77 C64 119.4(3)
C36 C77 C79 103.9(4)
C64 C77 C79 135.8(4)
C36 C77 C123 136.7(7)
C64 C77 C123 103.8(7)
C79 C77 C123 34.4(6)
C69 C78 C74 121.8(4)
C123 C79 C121 90(2)
C123 C79 C72 42.8(15)
C121 C79 C72 47.7(10)
C123 C79 C77 83.7(18)
C121 C79 C77 171.1(12)
C72 C79 C77 126.5(6)
C123 C79 C32 162.3(18)
C121 C79 C32 74.5(11)
C72 C79 C32 120.7(6)
C77 C79 C32 112.4(5)
C70 C80 C38 118.4(4)
C88 C81 C86 121.8(3)
C88 C81 C82 121.0(4)
C86 C81 C82 117.1(3)
C87 C82 C89 119.6(3)
C87 C82 C81 123.8(4)
C89 C82 C81 116.4(4)
C95 C83 C97 120.5(4)
C95 C83 C85 128.8(4)
C97 C83 C85 110.6(4)
C87 C84 C92 119.8(4)
C99 C85 C91 121.0(3)
C99 C85 C83 126.7(4)
C91 C85 C83 112.2(4)
C91 C86 C81 117.6(3)
C91 C86 C128 150.5(9)
C81 C86 C128 91.1(9)
C91 C86 C102 118.0(4)
C81 C86 C102 124.1(5)
C128 C86 C102 33.1(7)
C84 C87 C82 120.6(4)
C99 C88 C81 120.4(4)
C90 C89 C82 118.7(4)
C90 C89 C100 115.9(4)
C82 C89 C100 125.3(4)
C90 C89 C128 150.1(7)
C82 C89 C128 88.6(7)
C100 C89 C128 37.4(6)
C92 C90 C89 120.8(4)
C86 C91 C85 119.2(3)
C86 C91 C114 140.4(5)
C85 C91 C114 100.0(4)
C86 C91 C127 106.8(8)
C85 C91 C127 133.3(8)
C114 C91 C127 33.6(6)
C90 C92 C84 120.5(4)
C94 C93 C103 120.0(4)
C94 C93 C113 139.4(5)
C103 C93 C113 100.4(5)
C94 C93 C127 106.2(8)
C103 C93 C127 133.5(8)
C113 C93 C127 33.2(6)
C93 C94 C104 116.0(4)
C93 C94 C126 155.3(8)
C104 C94 C126 88.6(8)
C93 C94 C102 117.6(5)
C104 C94 C102 125.7(5)
C126 C94 C102 37.7(7)
C83 C95 C98 119.0(4)
C101 C96 C97 119.1(4)
C83 C97 C96 119.8(4)
C83 C97 C114 101.3(4)
C96 C97 C114 137.9(5)
C83 C97 C125 137.9(6)
C96 C97 C125 102.1(6)
C114 C97 C125 39.1(5)
C101 C98 C95 121.1(4)
C88 C99 C85 119.6(4)
C128 C100 C126 79.8(16)
C128 C100 C102 36.9(11)
C126 C100 C102 43.1(10)
C128 C100 C89 80.2(14)
C126 C100 C89 158.8(14)
C102 C100 C89 116.3(7)
C128 C100 C107 150.7(15)
C126 C100 C107 72.1(12)
C102 C100 C107 115.1(7)
C89 C100 C107 128.6(6)
C98 C101 C96 120.2(4)
C128 C102 C126 97(2)
C128 C102 C100 45.9(14)
C126 C102 C100 50.9(11)
C128 C102 C86 70.2(15)
C126 C102 C86 160.6(13)
C100 C102 C86 115.4(8)
C128 C102 C94 158.7(17)
C126 C102 C94 66.1(12)
C100 C102 C94 114.9(7)
C86 C102 C94 129.6(6)
C115 C103 C93 122.0(6)
C115 C103 C117 125.8(6)
C93 C103 C117 112.2(5)
C118 C104 C94 122.0(6)
C118 C104 C108 122.8(6)
C94 C104 C108 115.1(5)
C118 C104 C126 166.0(7)
C94 C104 C126 46.2(6)
C108 C104 C126 69.3(7)
C107 C105 C111 122.0(6)
C109 C106 C116 121.6(5)
C105 C107 C108 119.6(5)
C105 C107 C100 115.3(6)
C108 C107 C100 125.1(6)
C105 C107 C126 151.1(7)
C108 C107 C126 85.8(8)
C100 C107 C126 41.8(6)
C107 C108 C119 118.5(6)
C107 C108 C104 117.9(5)
C119 C108 C104 123.5(6)
C107 C108 C126 50.5(6)
C119 C108 C126 166.2(7)
C104 C108 C126 67.8(6)
C117 C109 C106 118.3(6)
C117 C110 C112 119.5(5)
C117 C110 C113 100.8(6)
C112 C110 C113 138.3(5)
C117 C110 C125 137.6(8)
C112 C110 C125 102.9(7)
C113 C110 C125 38.6(5)
C120 C111 C105 118.4(6)
C116 C112 C110 119.2(6)
C127 C113 C125 88.5(18)
C127 C113 C114 39.8(14)
C125 C113 C114 48.7(9)
C127 C113 C93 83.6(16)
C125 C113 C93 163.9(11)
C114 C113 C93 122.5(8)
C127 C113 C110 161.5(18)
C125 C113 C110 74.0(11)
C114 C113 C110 122.2(7)
C93 C113 C110 114.9(6)
C127 C114 C125 88.1(18)
C127 C114 C113 40.0(13)
C125 C114 C113 48.2(9)
C127 C114 C91 81.8(14)
C125 C114 C91 163.5(11)
C113 C114 C91 120.2(7)
C127 C114 C97 163.2(16)
C125 C114 C97 76.0(11)
C113 C114 C97 124.1(7)
C91 C114 C97 114.9(6)
C118 C115 C103 118.0(6)
C106 C116 C112 119.8(6)
C109 C117 C110 121.6(6)
C109 C117 C103 127.3(6)
C110 C117 C103 111.0(5)
C115 C118 C104 121.4(5)
C120 C119 C108 119.8(6)
C119 C120 C111 121.3(5)
C113 C125 C114 83.1(15)
C113 C125 C127 41.6(10)
C114 C125 C127 41.5(9)
C113 C125 C110 67.4(11)
C114 C125 C110 149.4(16)
C127 C125 C110 108.8(15)
C113 C125 C97 147.8(16)
C114 C125 C97 64.9(11)
C127 C125 C97 106.2(15)
C110 C125 C97 144.8(12)
C102 C126 C100 86.0(17)
C102 C126 C128 38.5(11)
C100 C126 C128 47.6(10)
C102 C126 C94 76.2(14)
C100 C126 C94 155.0(16)
C128 C126 C94 113.7(18)
C102 C126 C107 151.7(19)
C100 C126 C107 66.1(11)
C128 C126 C107 113.2(16)
C94 C126 C107 131.6(13)
C102 C126 C104 120.8(16)
C100 C126 C104 144.1(14)
C128 C126 C104 154.3(14)
C94 C126 C104 45.3(5)
C107 C126 C104 86.4(9)
C102 C126 C108 163.6(16)
C100 C126 C108 107.7(14)
C128 C126 C108 154.9(17)
C94 C126 C108 88.0(9)
C107 C126 C108 43.7(6)
C104 C126 C108 42.9(5)
C114 C127 C113 100(2)
C114 C127 C125 50.4(14)
C113 C127 C125 49.9(14)
C114 C127 C91 64.6(12)
C113 C127 C91 159(2)
C125 C127 C91 113.9(17)
C114 C127 C93 160.1(19)
C113 C127 C93 63.2(13)
C125 C127 C93 111.8(16)
C91 C127 C93 134.3(14)
C79 C121 C72 88.8(19)
C79 C121 C123 44.7(15)
C72 C121 C123 44.3(11)
C79 C121 C32 69.5(12)
C72 C121 C32 154(2)
C123 C121 C32 114(2)
C79 C121 C25 150.3(16)
C72 C121 C25 62.8(12)
C123 C121 C25 106.0(16)
C32 C121 C25 140.2(15)
C75 C122 C71 90.6(16)
C75 C122 C124 42.6(10)
C71 C122 C124 48.3(11)
C75 C122 C33 71.0(12)
C71 C122 C33 161.6(15)
C124 C122 C33 113.4(14)
C75 C122 C39 150.9(15)
C71 C122 C39 67.5(9)
C124 C122 C39 114.6(15)
C33 C122 C39 129.4(12)
C75 C122 C46 111.6(15)
C71 C122 C46 152.9(12)
C124 C122 C46 153.2(15)
C33 C122 C46 43.2(5)
C39 C122 C46 86.2(8)
C79 C123 C72 94(2)
C79 C123 C121 45.1(11)
C72 C123 C121 49.4(14)
C79 C123 C77 61.9(16)
C72 C123 C77 156.1(18)
C121 C123 C77 106.8(17)
C79 C123 C44 156(2)
C72 C123 C44 63.8(14)
C121 C123 C44 113(2)
C77 C123 C44 139.9(13)
C102 C128 C100 97(2)
C102 C128 C126 44.9(14)
C100 C128 C126 52.6(11)
C102 C128 C86 76.8(16)
C100 C128 C86 168.9(17)
C126 C128 C86 120.2(19)
C102 C128 C89 157(2)
C100 C128 C89 62.4(12)
C126 C128 C89 114.6(16)
C86 C128 C89 125.1(13)
C75 C124 C71 93.7(19)
C75 C124 C122 45.4(13)
C71 C124 C122 48.7(10)
C75 C124 C50 72.0(11)
C71 C124 C50 163(2)
C122 C124 C50 117.3(18)
C75 C124 C65 156.8(18)
C71 C124 C65 66.0(11)
C122 C124 C65 112.6(14)
C50 C124 C65 129.7(14)
C75 C124 C73 115.0(13)
C71 C124 C73 151.3(18)
C122 C124 C73 159.7(16)
C50 C124 C73 43.9(5)
C65 C124 C73 85.9(10)
C75 C124 C57 152.9(14)
C71 C124 C57 110.5(15)
C122 C124 C57 153.9(15)
C50 C124 C57 85.5(9)
C65 C124 C57 44.5(6)
C73 C124 C57 41.8(4)

loop_
_geom_bond_atom_site_label_1
_geom_bond_atom_site_label_2
_geom_bond_distance
C1 C16 1.422(5)
C1 C3 1.428(4)
C1 C12 1.455(4)
C2 C14 1.406(5)
C2 C24 1.412(5)
C2 C47 1.472(5)
C3 C9 1.423(4)
C3 C5 1.475(5)
C4 C55 1.397(5)
C4 C23 1.411(5)
C4 C27 1.456(4)
C5 C47 1.390(4)
C5 C7 1.483(5)
C6 C49 1.397(5)
C6 C22 1.399(5)
C6 C8 1.472(5)
C7 C10 1.420(4)
C7 C13 1.424(5)
C8 C56 1.391(5)
C8 C10 1.405(5)
C9 C27 1.418(5)
C9 C68 1.482(4)
C10 C48 1.493(5)
C11 C52 1.394(5)
C11 C39 1.423(5)
C11 C46 1.463(4)
C12 C19 1.401(5)
C12 C21 1.421(5)
C13 C17 1.401(5)
C13 C14 1.460(5)
C14 C26 1.399(5)
C15 C40 1.391(5)
C15 C23 1.394(4)
C16 C45 1.365(5)
C17 C56 1.386(5)
C18 C35 1.375(5)
C18 C19 1.412(4)
C19 C47 1.462(4)
C20 C21 1.374(5)
C20 C35 1.393(5)
C22 C28 1.407(5)
C22 C48 1.485(5)
C23 C68 1.476(5)
C24 C53 1.380(5)
C25 C34 1.406(5)
C25 C39 1.409(5)
C25 C72 1.492(7)
C25 C121 1.65(2)
C26 C51 1.384(5)
C27 C45 1.388(5)
C28 C37 1.391(5)
C29 C37 1.387(6)
C29 C49 1.390(5)
C30 C55 1.377(5)
C30 C40 1.389(5)
C31 C42 1.385(5)
C31 C33 1.408(5)
C32 C65 1.401(5)
C32 C38 1.431(5)
C32 C79 1.511(7)
C32 C121 1.555(17)
C33 C46 1.386(5)
C33 C122 1.496(18)
C33 C75 1.491(7)
C34 C41 1.399(5)
C34 C67 1.453(4)
C36 C69 1.388(6)
C36 C77 1.396(6)
C36 C38 1.459(5)
C38 C80 1.388(6)
C39 C71 1.507(6)
C39 C122 1.567(14)
C41 C52 1.352(5)
C42 C63 1.386(5)
C43 C67 1.375(5)
C43 C66 1.387(5)
C44 C67 1.398(6)
C44 C54 1.413(5)
C44 C72 1.486(6)
C44 C123 1.64(2)
C46 C76 1.400(5)
C46 C122 2.023(19)
C48 C68 1.346(5)
C50 C73 1.397(6)
C50 C58 1.410(5)
C50 C75 1.490(6)
C50 C124 1.492(16)
C51 C53 1.391(5)
C54 C59 1.381(5)
C57 C70 1.382(6)
C57 C65 1.426(5)
C57 C73 1.441(5)
C57 C124 2.02(2)
C58 C60 1.369(5)
C59 C66 1.393(5)
C60 C62 1.403(5)
C61 C62 1.371(5)
C61 C73 1.427(6)
C63 C76 1.388(5)
C64 C77 1.399(5)
C64 C74 1.404(5)
C65 C71 1.493(6)
C65 C124 1.58(2)
C69 C78 1.369(6)
C70 C80 1.360(6)
C71 C124 1.014(15)
C71 C122 1.021(16)
C71 C75 1.408(8)
C72 C123 0.94(2)
C72 C121 1.019(15)
C72 C79 1.377(10)
C73 C124 2.016(19)
C74 C78 1.382(6)
C75 C124 0.913(18)
C75 C122 0.959(14)
C77 C79 1.471(7)
C77 C123 1.66(3)
C79 C123 0.942(16)
C79 C121 0.95(2)
C81 C88 1.376(5)
C81 C86 1.420(5)
C81 C82 1.462(5)
C82 C87 1.401(5)
C82 C89 1.411(6)
C83 C95 1.381(6)
C83 C97 1.397(6)
C83 C85 1.455(5)
C84 C87 1.369(5)
C84 C92 1.394(5)
C85 C99 1.386(6)
C85 C91 1.419(5)
C86 C91 1.399(5)
C86 C128 1.461(19)
C86 C102 1.512(8)
C88 C99 1.371(5)
C89 C90 1.395(6)
C89 C100 1.479(8)
C89 C128 1.64(2)
C90 C92 1.373(6)
C91 C114 1.460(7)
C91 C127 1.599(18)
C93 C94 1.408(6)
C93 C103 1.419(6)
C93 C113 1.462(9)
C93 C127 1.63(2)
C94 C104 1.413(6)
C94 C126 1.434(17)
C94 C102 1.523(9)
C95 C98 1.395(5)
C96 C101 1.387(6)
C96 C97 1.409(6)
C97 C114 1.496(8)
C97 C125 1.603(17)
C98 C101 1.384(6)
C100 C128 1.013(16)
C100 C126 1.090(15)
C100 C102 1.401(12)
C100 C107 1.493(8)
C102 C128 0.847(16)
C102 C126 0.960(16)
C103 C115 1.382(8)
C103 C117 1.475(8)
C104 C118 1.394(9)
C104 C108 1.463(8)
C104 C126 1.988(18)
C105 C107 1.375(8)
C105 C111 1.387(6)
C106 C109 1.387(9)
C106 C116 1.387(8)
C107 C108 1.391(8)
C107 C126 1.55(2)
C108 C119 1.427(7)
C108 C126 2.01(2)
C109 C117 1.374(7)
C110 C117 1.393(8)
C110 C112 1.402(8)
C110 C113 1.527(10)
C110 C125 1.590(16)
C111 C120 1.380(9)
C112 C116 1.389(6)
C113 C127 0.897(15)
C113 C125 1.033(14)
C113 C114 1.375(12)
C114 C127 0.895(16)
C114 C125 1.041(14)
C115 C118 1.368(9)
C119 C120 1.372(9)
C125 C127 1.35(3)
C126 C128 1.35(3)
C121 C123 1.34(3)
C122 C124 1.35(3)

loop_
_geom_torsion_atom_site_label_1
_geom_torsion_atom_site_label_2
_geom_torsion_atom_site_label_3
_geom_torsion_atom_site_label_4
_geom_torsion
C16 C1 C3 C9 3.6(5)
C12 C1 C3 C9 -174.4(3)
C16 C1 C3 C5 -170.2(3)
C12 C1 C3 C5 11.8(5)
C9 C3 C5 C47 -165.4(3)
C1 C3 C5 C47 7.8(5)
C9 C3 C5 C7 16.7(5)
C1 C3 C5 C7 -170.1(3)
C47 C5 C7 C10 -165.2(3)
C3 C5 C7 C10 12.7(5)
C47 C5 C7 C13 6.0(5)
C3 C5 C7 C13 -176.1(3)
C49 C6 C8 C56 -8.6(6)
C22 C6 C8 C56 174.5(3)
C49 C6 C8 C10 173.1(4)
C22 C6 C8 C10 -3.8(4)
C1 C3 C9 C27 -6.2(5)
C5 C3 C9 C27 167.3(3)
C1 C3 C9 C68 168.3(3)
C5 C3 C9 C68 -18.2(6)
C56 C8 C10 C7 1.9(5)
C6 C8 C10 C7 -179.8(3)
C56 C8 C10 C48 -171.3(3)
C6 C8 C10 C48 7.1(4)
C13 C7 C10 C8 -7.6(5)
C5 C7 C10 C8 164.0(3)
C13 C7 C10 C48 163.6(3)
C5 C7 C10 C48 -24.9(6)
C16 C1 C12 C19 166.6(3)
C3 C1 C12 C19 -15.3(5)
C16 C1 C12 C21 -16.0(5)
C3 C1 C12 C21 162.0(3)
C10 C7 C13 C17 8.0(5)
C5 C7 C13 C17 -164.0(3)
C10 C7 C13 C14 -171.4(3)
C5 C7 C13 C14 16.7(5)
C24 C2 C14 C26 -1.5(5)
C47 C2 C14 C26 -175.2(3)
C24 C2 C14 C13 174.3(3)
C47 C2 C14 C13 0.6(5)
C17 C13 C14 C26 -23.5(5)
C7 C13 C14 C26 156.0(3)
C17 C13 C14 C2 160.9(3)
C7 C13 C14 C2 -19.7(5)
C3 C1 C16 C45 -0.2(5)
C12 C1 C16 C45 177.8(3)
C7 C13 C17 C56 -2.7(5)
C14 C13 C17 C56 176.7(3)
C21 C12 C19 C18 -3.6(5)
C1 C12 C19 C18 173.8(3)
C21 C12 C19 C47 -177.9(3)
C1 C12 C19 C47 -0.5(5)
C35 C18 C19 C12 3.8(5)
C35 C18 C19 C47 178.0(3)
C35 C20 C21 C12 1.3(6)
C19 C12 C21 C20 1.1(5)
C1 C12 C21 C20 -176.2(3)
C49 C6 C22 C28 -5.1(5)
C8 C6 C22 C28 172.1(3)
C49 C6 C22 C48 -178.4(3)
C8 C6 C22 C48 -1.3(4)
C40 C15 C23 C4 4.0(5)
C40 C15 C23 C68 175.8(3)
C55 C4 C23 C15 -4.6(5)
C27 C4 C23 C15 171.6(3)
C55 C4 C23 C68 -178.3(3)
C27 C4 C23 C68 -2.1(4)
C14 C2 C24 C53 1.3(5)
C47 C2 C24 C53 174.9(3)
C2 C14 C26 C51 0.4(5)
C13 C14 C26 C51 -175.1(3)
C3 C9 C27 C45 5.8(5)
C68 C9 C27 C45 -170.1(3)
C3 C9 C27 C4 -175.6(3)
C68 C9 C27 C4 8.6(4)
C55 C4 C27 C45 -9.9(6)
C23 C4 C27 C45 174.4(3)
C55 C4 C27 C9 171.5(4)
C23 C4 C27 C9 -4.2(4)
C6 C22 C28 C37 5.0(5)
C48 C22 C28 C37 176.4(3)
C42 C31 C33 C46 -5.0(5)
C42 C31 C33 C122 -152.9(12)
C42 C31 C33 C75 176.1(4)
C39 C25 C34 C41 0.5(6)
C72 C25 C34 C41 176.0(4)
C121 C25 C34 C41 173.4(8)
C39 C25 C34 C67 -179.7(3)
C72 C25 C34 C67 -4.2(4)
C121 C25 C34 C67 -6.8(9)
C19 C18 C35 C20 -1.5(6)
C21 C20 C35 C18 -1.1(6)
C49 C29 C37 C28 -2.8(6)
C22 C28 C37 C29 -1.1(5)
C65 C32 C38 C80 -3.9(6)
C79 C32 C38 C80 175.9(4)
C121 C32 C38 C80 173.3(8)
C65 C32 C38 C36 172.9(3)
C79 C32 C38 C36 -7.3(4)
C121 C32 C38 C36 -9.9(9)
C69 C36 C38 C80 6.7(7)
C77 C36 C38 C80 -179.9(4)
C69 C36 C38 C32 -169.8(4)
C77 C36 C38 C32 3.6(4)
C34 C25 C39 C11 5.8(5)
C72 C25 C39 C11 -167.5(4)
C121 C25 C39 C11 -169.4(5)
C34 C25 C39 C71 -165.9(3)
C72 C25 C39 C71 20.8(7)
C121 C25 C39 C71 19.0(6)
C34 C25 C39 C122 -173.9(16)
C72 C25 C39 C122 12.8(19)
C121 C25 C39 C122 10.9(18)
C52 C11 C39 C25 -8.0(5)
C46 C11 C39 C25 172.2(3)
C52 C11 C39 C71 163.3(4)
C46 C11 C39 C71 -16.5(5)
C52 C11 C39 C122 171.9(6)
C46 C11 C39 C122 -7.9(6)
C55 C30 C40 C15 -3.0(6)
C23 C15 C40 C30 -0.3(5)
C25 C34 C41 C52 -5.0(6)
C67 C34 C41 C52 175.2(4)
C33 C31 C42 C63 1.9(6)
C1 C16 C45 C27 -0.6(5)
C9 C27 C45 C16 -2.1(5)
C4 C27 C45 C16 179.5(4)
C31 C33 C46 C76 4.3(5)
C122 C33 C46 C76 168.1(6)
C75 C33 C46 C76 -176.9(4)
C31 C33 C46 C11 -172.1(3)
C122 C33 C46 C11 -8.2(6)
C75 C33 C46 C11 6.7(5)
C31 C33 C46 C122 -163.8(7)
C75 C33 C46 C122 15.0(6)
C52 C11 C46 C33 -166.8(4)
C39 C11 C46 C33 13.0(5)
C52 C11 C46 C76 16.9(6)
C39 C11 C46 C76 -163.3(4)
C52 C11 C46 C122 -173.3(6)
C39 C11 C46 C122 6.5(5)
C3 C5 C47 C19 -24.1(5)
C7 C5 C47 C19 154.0(3)
C3 C5 C47 C2 156.7(3)
C7 C5 C47 C2 -25.2(5)
C12 C19 C47 C5 21.0(5)
C18 C19 C47 C5 -153.2(3)
C12 C19 C47 C2 -159.8(3)
C18 C19 C47 C2 26.0(5)
C14 C2 C47 C5 22.5(5)
C24 C2 C47 C5 -151.0(3)
C14 C2 C47 C19 -156.7(3)
C24 C2 C47 C19 29.8(5)
C6 C22 C48 C68 -169.2(3)
C28 C22 C48 C68 18.7(6)
C6 C22 C48 C10 5.5(4)
C28 C22 C48 C10 -166.6(4)
C8 C10 C48 C68 167.2(3)
C7 C10 C48 C68 -4.9(6)
C8 C10 C48 C22 -7.7(4)
C7 C10 C48 C22 -179.7(3)
C37 C29 C49 C6 2.8(6)
C22 C6 C49 C29 1.2(5)
C8 C6 C49 C29 -175.3(3)
C14 C26 C51 C53 1.0(6)
C34 C41 C52 C11 2.8(6)
C39 C11 C52 C41 3.7(6)
C46 C11 C52 C41 -176.4(4)
C2 C24 C53 C51 0.0(5)
C26 C51 C53 C24 -1.2(6)
C67 C44 C54 C59 -6.0(5)
C72 C44 C54 C59 -176.8(5)
C123 C44 C54 C59 169.7(6)
C40 C30 C55 C4 2.4(6)
C23 C4 C55 C30 1.4(5)
C27 C4 C55 C30 -173.9(4)
C13 C17 C56 C8 -3.3(5)
C10 C8 C56 C17 3.7(5)
C6 C8 C56 C17 -174.3(3)
C73 C50 C58 C60 -3.2(5)
C75 C50 C58 C60 -178.6(4)
C124 C50 C58 C60 -156.2(14)
C44 C54 C59 C66 2.7(6)
C50 C58 C60 C62 0.2(6)
C73 C61 C62 C60 -2.3(6)
C58 C60 C62 C61 2.6(6)
C31 C42 C63 C76 2.0(6)
C38 C32 C65 C57 6.8(5)
C79 C32 C65 C57 -172.8(5)
C121 C32 C65 C57 -171.2(6)
C38 C32 C65 C71 -169.1(3)
C79 C32 C65 C71 11.2(7)
C121 C32 C65 C71 12.8(6)
C38 C32 C65 C124 -163.5(16)
C79 C32 C65 C124 16.8(18)
C121 C32 C65 C124 18.5(18)
C70 C57 C65 C32 -6.5(5)
C73 C57 C65 C32 172.9(3)
C124 C57 C65 C32 -176.4(7)
C70 C57 C65 C71 169.3(4)
C73 C57 C65 C71 -11.3(5)
C124 C57 C65 C71 -0.5(7)
C70 C57 C65 C124 169.8(7)
C73 C57 C65 C124 -10.8(7)
C67 C43 C66 C59 -2.9(6)
C54 C59 C66 C43 1.8(6)
C66 C43 C67 C44 -0.5(6)
C66 C43 C67 C34 179.7(4)
C54 C44 C67 C43 5.0(6)
C72 C44 C67 C43 178.6(4)
C123 C44 C67 C43 -168.9(9)
C54 C44 C67 C34 -175.2(3)
C72 C44 C67 C34 -1.6(4)
C123 C44 C67 C34 10.9(10)
C41 C34 C67 C43 3.5(7)
C25 C34 C67 C43 -176.3(4)
C41 C34 C67 C44 -176.2(4)
C25 C34 C67 C44 3.9(5)
C22 C48 C68 C23 12.2(6)
C10 C48 C68 C23 -161.5(3)
C22 C48 C68 C9 -155.3(3)
C10 C48 C68 C9 31.0(5)
C15 C23 C68 C48 25.7(6)
C4 C23 C68 C48 -161.8(4)
C15 C23 C68 C9 -165.2(4)
C4 C23 C68 C9 7.3(4)
C27 C9 C68 C48 159.9(3)
C3 C9 C68 C48 -15.1(6)
C27 C9 C68 C23 -9.7(4)
C3 C9 C68 C23 175.2(3)
C77 C36 C69 C78 -1.7(6)
C38 C36 C69 C78 171.0(4)
C65 C57 C70 C80 2.9(7)
C73 C57 C70 C80 -176.5(4)
C124 C57 C70 C80 46(3)
C32 C65 C71 C124 176.6(10)
C57 C65 C71 C124 0.8(11)
C32 C65 C71 C122 136(2)
C57 C65 C71 C122 -40(2)
C124 C65 C71 C122 -41(2)
C32 C65 C71 C75 168.3(4)
C57 C65 C71 C75 -7.5(6)
C124 C65 C71 C75 -8.3(10)
C32 C65 C71 C39 -10.3(6)
C57 C65 C71 C39 173.9(4)
C124 C65 C71 C39 173.1(12)
C25 C39 C71 C124 154(2)
C11 C39 C71 C124 -17(2)
C122 C39 C71 C124 -31(2)
C25 C39 C71 C122 -175.2(9)
C11 C39 C71 C122 13.9(10)
C25 C39 C71 C75 170.3(4)
C11 C39 C71 C75 -0.7(6)
C122 C39 C71 C75 -14.5(9)
C25 C39 C71 C65 -11.2(6)
C11 C39 C71 C65 177.9(4)
C122 C39 C71 C65 164.0(11)
C67 C44 C72 C123 164.8(10)
C54 C44 C72 C123 -23.5(11)
C67 C44 C72 C121 -180(100)
C54 C44 C72 C121 -8(5)
C123 C44 C72 C121 16(4)
C67 C44 C72 C79 171.8(5)
C54 C44 C72 C79 -16.4(9)
C123 C44 C72 C79 7.1(9)
C67 C44 C72 C25 -1.0(5)
C54 C44 C72 C25 170.7(4)
C123 C44 C72 C25 -165.8(11)
C34 C25 C72 C123 -131(4)
C39 C25 C72 C123 43(4)
C121 C25 C72 C123 46(4)
C34 C25 C72 C121 -177.1(9)
C39 C25 C72 C121 -3.0(10)
C34 C25 C72 C79 -169.8(5)
C39 C25 C72 C79 4.3(8)
C121 C25 C72 C79 7.3(9)
C34 C25 C72 C44 3.2(5)
C39 C25 C72 C44 177.3(4)
C121 C25 C72 C44 -179.7(10)
C58 C50 C73 C61 3.5(5)
C75 C50 C73 C61 178.6(4)
C124 C50 C73 C61 170.3(7)
C58 C50 C73 C57 -172.0(3)
C75 C50 C73 C57 3.1(5)
C124 C50 C73 C57 -5.3(7)
C58 C50 C73 C124 -166.8(7)
C75 C50 C73 C124 8.3(7)
C62 C61 C73 C50 -0.8(5)
C62 C61 C73 C57 174.4(4)
C62 C61 C73 C124 27(2)
C70 C57 C73 C50 -167.5(4)
C65 C57 C73 C50 13.1(5)
C124 C57 C73 C50 4.1(6)
C70 C57 C73 C61 17.2(6)
C65 C57 C73 C61 -162.2(4)
C124 C57 C73 C61 -171.1(6)
C70 C57 C73 C124 -171.6(6)
C65 C57 C73 C124 9.0(6)
C77 C64 C74 C78 -0.2(6)
C122 C71 C75 C124 171(2)
C65 C71 C75 C124 12.5(15)
C39 C71 C75 C124 -168.7(15)
C124 C71 C75 C122 -171(2)
C65 C71 C75 C122 -158.1(13)
C39 C71 C75 C122 20.7(12)
C124 C71 C75 C50 10.4(14)
C122 C71 C75 C50 -179.1(13)
C65 C71 C75 C50 22.8(6)
C39 C71 C75 C50 -158.3(4)
C124 C71 C75 C33 -171.5(16)
C122 C71 C75 C33 -0.9(12)
C65 C71 C75 C33 -159.0(4)
C39 C71 C75 C33 19.9(6)
C73 C50 C75 C124 -14.3(12)
C58 C50 C75 C124 160.8(11)
C73 C50 C75 C122 -25(4)
C58 C50 C75 C122 151(4)
C124 C50 C75 C122 -10(4)
C73 C50 C75 C71 -22.1(6)
C58 C50 C75 C71 153.0(4)
C124 C50 C75 C71 -7.8(10)
C73 C50 C75 C33 159.8(4)
C58 C50 C75 C33 -25.1(6)
C124 C50 C75 C33 174.1(13)
C46 C33 C75 C124 -45(4)
C31 C33 C75 C124 133(4)
C122 C33 C75 C124 -20(4)
C46 C33 C75 C122 -25.1(10)
C31 C33 C75 C122 153.7(10)
C46 C33 C75 C71 -24.5(6)
C31 C33 C75 C71 154.4(4)
C122 C33 C75 C71 0.7(9)
C46 C33 C75 C50 153.6(4)
C31 C33 C75 C50 -27.6(6)
C122 C33 C75 C50 178.7(11)
C42 C63 C76 C46 -2.7(6)
C33 C46 C76 C63 -0.5(6)
C11 C46 C76 C63 175.6(4)
C122 C46 C76 C63 35(2)
C69 C36 C77 C64 5.5(6)
C38 C36 C77 C64 -168.3(3)
C69 C36 C77 C79 176.1(4)
C38 C36 C77 C79 2.2(4)
C69 C36 C77 C123 -171.8(8)
C38 C36 C77 C123 14.3(9)
C74 C64 C77 C36 -4.5(5)
C74 C64 C77 C79 -171.3(5)
C74 C64 C77 C123 173.7(6)
C36 C69 C78 C74 -3.1(6)
C64 C74 C78 C69 4.1(7)
C121 C72 C79 C123 172.4(19)
C44 C72 C79 C123 -10.3(13)
C25 C72 C79 C123 161.9(15)
C123 C72 C79 C121 -172.4(19)
C44 C72 C79 C121 177.3(13)
C25 C72 C79 C121 -10.5(12)
C123 C72 C79 C77 -1.1(14)
C121 C72 C79 C77 171.3(14)
C44 C72 C79 C77 -11.4(8)
C25 C72 C79 C77 160.8(4)
C123 C72 C79 C32 171.6(14)
C121 C72 C79 C32 -16.0(12)
C44 C72 C79 C32 161.3(4)
C25 C72 C79 C32 -26.5(7)
C36 C77 C79 C123 165.3(9)
C64 C77 C79 C123 -26.4(11)
C36 C77 C79 C72 166.1(5)
C64 C77 C79 C72 -25.7(8)
C123 C77 C79 C72 0.8(9)
C36 C77 C79 C32 -7.1(5)
C64 C77 C79 C32 161.1(4)
C123 C77 C79 C32 -172.5(11)
C65 C32 C79 C123 34(4)
C38 C32 C79 C123 -146(4)
C121 C32 C79 C123 31(4)
C65 C32 C79 C121 2.7(11)
C38 C32 C79 C121 -177.0(9)
C65 C32 C79 C72 15.0(8)
C38 C32 C79 C72 -164.7(4)
C121 C32 C79 C72 12.2(9)
C65 C32 C79 C77 -171.4(4)
C38 C32 C79 C77 8.9(4)
C121 C32 C79 C77 -174.1(11)
C57 C70 C80 C38 0.4(7)
C32 C38 C80 C70 0.1(6)
C36 C38 C80 C70 -176.2(4)
C88 C81 C82 C87 -18.3(6)
C86 C81 C82 C87 161.0(4)
C88 C81 C82 C89 165.6(4)
C86 C81 C82 C89 -15.1(5)
C95 C83 C85 C99 -13.0(7)
C97 C83 C85 C99 169.3(4)
C95 C83 C85 C91 169.0(4)
C97 C83 C85 C91 -8.7(5)
C88 C81 C86 C91 3.8(5)
C82 C81 C86 C91 -175.4(3)
C88 C81 C86 C128 -168.7(7)
C82 C81 C86 C128 12.0(7)
C88 C81 C86 C102 -169.2(4)
C82 C81 C86 C102 11.5(5)
C92 C84 C87 C82 1.3(6)
C89 C82 C87 C84 0.2(6)
C81 C82 C87 C84 -175.8(3)
C86 C81 C88 C99 1.6(6)
C82 C81 C88 C99 -179.2(4)
C87 C82 C89 C90 -1.8(6)
C81 C82 C89 C90 174.4(3)
C87 C82 C89 C100 -176.4(4)
C81 C82 C89 C100 -0.1(6)
C87 C82 C89 C128 -168.8(6)
C81 C82 C89 C128 7.5(6)
C82 C89 C90 C92 2.1(6)
C100 C89 C90 C92 177.1(4)
C128 C89 C90 C92 155.2(12)
C81 C86 C91 C85 -7.2(5)
C128 C86 C91 C85 157.5(13)
C102 C86 C91 C85 166.3(4)
C81 C86 C91 C114 162.9(5)
C128 C86 C91 C114 -32.4(16)
C102 C86 C91 C114 -23.6(7)
C81 C86 C91 C127 163.9(6)
C128 C86 C91 C127 -31.3(15)
C102 C86 C91 C127 -22.6(7)
C99 C85 C91 C86 5.6(5)
C83 C85 C91 C86 -176.2(3)
C99 C85 C91 C114 -168.0(4)
C83 C85 C91 C114 10.1(4)
C99 C85 C91 C127 -162.7(7)
C83 C85 C91 C127 15.5(8)
C89 C90 C92 C84 -0.6(6)
C87 C84 C92 C90 -1.1(6)
C103 C93 C94 C104 -8.6(5)
C113 C93 C94 C104 165.6(5)
C127 C93 C94 C104 166.3(5)
C103 C93 C94 C126 165.0(14)
C113 C93 C94 C126 -20.8(17)
C127 C93 C94 C126 -20.1(16)
C103 C93 C94 C102 162.5(4)
C113 C93 C94 C102 -23.2(7)
C127 C93 C94 C102 -22.6(6)
C97 C83 C95 C98 2.7(6)
C85 C83 C95 C98 -174.9(4)
C95 C83 C97 C96 -5.1(6)
C85 C83 C97 C96 172.9(4)
C95 C83 C97 C114 -175.4(4)
C85 C83 C97 C114 2.6(4)
C95 C83 C97 C125 168.5(8)
C85 C83 C97 C125 -13.6(10)
C101 C96 C97 C83 3.8(6)
C101 C96 C97 C114 169.6(5)
C101 C96 C97 C125 -171.7(6)
C83 C95 C98 C101 1.0(7)
C81 C88 C99 C85 -3.4(6)
C91 C85 C99 C88 -0.2(6)
C83 C85 C99 C88 -178.0(4)
C90 C89 C100 C128 -162.2(10)
C82 C89 C100 C128 12.5(11)
C90 C89 C100 C126 -142(2)
C82 C89 C100 C126 33(2)
C128 C89 C100 C126 20(2)
C90 C89 C100 C102 -154.4(4)
C82 C89 C100 C102 20.3(7)
C128 C89 C100 C102 7.8(10)
C90 C89 C100 C107 23.5(7)
C82 C89 C100 C107 -161.9(5)
C128 C89 C100 C107 -174.3(12)
C95 C98 C101 C96 -2.2(7)
C97 C96 C101 C98 -0.3(6)
C126 C100 C102 C128 174(2)
C89 C100 C102 C128 -12.9(16)
C107 C100 C102 C128 168.9(16)
C128 C100 C102 C126 -174(2)
C89 C100 C102 C126 173.5(11)
C107 C100 C102 C126 -4.6(10)
C128 C100 C102 C86 -9.9(15)
C126 C100 C102 C86 163.6(11)
C89 C100 C102 C86 -22.9(6)
C107 C100 C102 C86 159.0(4)
C128 C100 C102 C94 168.6(17)
C126 C100 C102 C94 -17.8(10)
C89 C100 C102 C94 155.7(4)
C107 C100 C102 C94 -22.4(6)
C91 C86 C102 C128 -172.1(12)
C81 C86 C102 C128 0.9(13)
C91 C86 C102 C126 -123(4)
C81 C86 C102 C126 50(4)
C128 C86 C102 C126 49(4)
C91 C86 C102 C100 -164.6(4)
C81 C86 C102 C100 8.5(6)
C128 C86 C102 C100 7.6(11)
C91 C86 C102 C94 17.1(7)
C81 C86 C102 C94 -169.9(4)
C128 C86 C102 C94 -170.8(15)
C93 C94 C102 C128 -144(4)
C104 C94 C102 C128 26(4)
C126 C94 C102 C128 38(4)
C93 C94 C102 C126 178.3(9)
C104 C94 C102 C126 -11.5(10)
C93 C94 C102 C100 -166.6(4)
C104 C94 C102 C100 3.6(7)
C126 C94 C102 C100 15.1(9)
C93 C94 C102 C86 11.7(7)
C104 C94 C102 C86 -178.1(4)
C126 C94 C102 C86 -166.6(11)
C94 C93 C103 C115 5.6(6)
C113 C93 C103 C115 -170.6(5)
C127 C93 C103 C115 -167.7(7)
C94 C93 C103 C117 -175.6(4)
C113 C93 C103 C117 8.2(5)
C127 C93 C103 C117 11.1(8)
C93 C94 C104 C118 6.8(6)
C126 C94 C104 C118 -170.5(7)
C102 C94 C104 C118 -163.5(5)
C93 C94 C104 C108 -175.1(4)
C126 C94 C104 C108 7.6(7)
C102 C94 C104 C108 14.6(6)
C93 C94 C104 C126 177.3(7)
C102 C94 C104 C126 7.0(6)
C111 C105 C107 C108 5.9(7)
C111 C105 C107 C100 -173.2(4)
C111 C105 C107 C126 155.0(14)
C128 C100 C107 C105 -141(2)
C126 C100 C107 C105 -157.6(8)
C102 C100 C107 C105 -154.3(5)
C89 C100 C107 C105 27.9(7)
C128 C100 C107 C108 40(2)
C126 C100 C107 C108 23.4(8)
C102 C100 C107 C108 26.7(7)
C89 C100 C107 C108 -151.1(5)
C128 C100 C107 C126 17(2)
C102 C100 C107 C126 3.3(7)
C89 C100 C107 C126 -174.5(10)
C105 C107 C108 C119 -4.4(7)
C100 C107 C108 C119 174.6(4)
C126 C107 C108 C119 -170.0(6)
C105 C107 C108 C104 172.8(4)
C100 C107 C108 C104 -8.2(7)
C126 C107 C108 C104 7.2(6)
C105 C107 C108 C126 165.6(7)
C100 C107 C108 C126 -15.4(6)
C118 C104 C108 C107 166.2(5)
C94 C104 C108 C107 -11.8(6)
C126 C104 C108 C107 -6.0(5)
C118 C104 C108 C119 -16.7(7)
C94 C104 C108 C119 165.2(4)
C126 C104 C108 C119 171.1(6)
C118 C104 C108 C126 172.2(6)
C94 C104 C108 C126 -5.8(5)
C116 C106 C109 C117 0.1(7)
C107 C105 C111 C120 -2.2(7)
C117 C110 C112 C116 3.5(7)
C113 C110 C112 C116 166.5(5)
C125 C110 C112 C116 -174.8(6)
C94 C93 C113 C127 1.2(12)
C103 C93 C113 C127 176.1(9)
C94 C93 C113 C125 -60(5)
C103 C93 C113 C125 115(4)
C127 C93 C113 C125 -61(4)
C94 C93 C113 C114 -7.7(9)
C103 C93 C113 C114 167.2(5)
C127 C93 C113 C114 -8.9(8)
C94 C93 C113 C110 179.7(5)
C103 C93 C113 C110 -5.4(5)
C127 C93 C113 C110 178.5(11)
C117 C110 C113 C127 176(3)
C112 C110 C113 C127 11(4)
C125 C110 C113 C127 -19(3)
C117 C110 C113 C125 -165.1(8)
C112 C110 C113 C125 29.9(10)
C117 C110 C113 C114 -172.2(5)
C112 C110 C113 C114 22.8(9)
C125 C110 C113 C114 -7.1(8)
C117 C110 C113 C93 0.5(5)
C112 C110 C113 C93 -164.5(5)
C125 C110 C113 C93 165.6(9)
C125 C113 C114 C127 176.9(18)
C93 C113 C114 C127 13.9(13)
C110 C113 C114 C127 -174.1(15)
C127 C113 C114 C125 -176.9(18)
C93 C113 C114 C125 -163.0(11)
C110 C113 C114 C125 9.1(10)
C127 C113 C114 C91 17.7(14)
C125 C113 C114 C91 -165.4(11)
C93 C113 C114 C91 31.6(8)
C110 C113 C114 C91 -156.3(5)
C127 C113 C114 C97 -172.8(15)
C125 C113 C114 C97 4.1(10)
C93 C113 C114 C97 -158.9(5)
C110 C113 C114 C97 13.2(8)
C86 C91 C114 C127 1.8(12)
C85 C91 C114 C127 173.0(10)
C86 C91 C114 C125 -51(4)
C85 C91 C114 C125 120(4)
C127 C91 C114 C125 -53(4)
C86 C91 C114 C113 -9.6(9)
C85 C91 C114 C113 161.6(5)
C127 C91 C114 C113 -11.4(10)
C86 C91 C114 C97 180.0(4)
C85 C91 C114 C97 -8.8(5)
C127 C91 C114 C97 178.2(12)
C83 C97 C114 C127 178(4)
C96 C97 C114 C127 10(4)
C125 C97 C114 C127 -19(4)
C83 C97 C114 C125 -162.8(8)
C96 C97 C114 C125 29.8(10)
C83 C97 C114 C113 -165.9(5)
C96 C97 C114 C113 26.7(9)
C125 C97 C114 C113 -3.2(8)
C83 C97 C114 C91 4.1(5)
C96 C97 C114 C91 -163.3(5)
C125 C97 C114 C91 166.9(9)
C93 C103 C115 C118 0.0(8)
C117 C103 C115 C118 -178.7(5)
C109 C106 C116 C112 0.5(7)
C110 C112 C116 C106 -2.3(7)
C106 C109 C117 C110 1.3(7)
C106 C109 C117 C103 -174.5(4)
C112 C110 C117 C109 -3.1(7)
C113 C110 C117 C109 -171.7(4)
C125 C110 C117 C109 174.5(8)
C112 C110 C117 C103 173.3(4)
C113 C110 C117 C103 4.7(5)
C125 C110 C117 C103 -9.1(9)
C115 C103 C117 C109 -14.0(8)
C93 C103 C117 C109 167.2(4)
C115 C103 C117 C110 169.8(5)
C93 C103 C117 C110 -9.0(5)
C103 C115 C118 C104 -2.0(9)
C94 C104 C118 C115 -1.6(8)
C108 C104 C118 C115 -179.5(5)
C126 C104 C118 C115 -31(3)
C107 C108 C119 C120 -0.6(7)
C104 C108 C119 C120 -177.6(5)
C126 C108 C119 C120 -35(3)
C108 C119 C120 C111 4.3(8)
C105 C111 C120 C119 -2.9(8)
C127 C113 C125 C114 2.0(11)
C93 C113 C125 C114 62(4)
C110 C113 C125 C114 -172.0(9)
C114 C113 C125 C127 -2.0(11)
C93 C113 C125 C127 60(4)
C110 C113 C125 C127 -174.0(10)
C127 C113 C125 C110 174.0(10)
C114 C113 C125 C110 172.0(9)
C93 C113 C125 C110 -126(4)
C127 C113 C125 C97 -4(2)
C114 C113 C125 C97 -6.0(14)
C93 C113 C125 C97 56(5)
C110 C113 C125 C97 -178(2)
C127 C114 C125 C113 -2.0(12)
C91 C114 C125 C113 50(4)
C97 C114 C125 C113 -176.5(9)
C113 C114 C125 C127 2.0(12)
C91 C114 C125 C127 52(4)
C97 C114 C125 C127 -174.5(10)
C127 C114 C125 C110 -17(2)
C113 C114 C125 C110 -14.6(17)
C91 C114 C125 C110 36(6)
C97 C114 C125 C110 169(2)
C127 C114 C125 C97 174.5(10)
C113 C114 C125 C97 176.5(9)
C91 C114 C125 C97 -133(4)
C117 C110 C125 C113 22.0(11)
C112 C110 C125 C113 -160.1(7)
C117 C110 C125 C114 38(3)
C112 C110 C125 C114 -144(2)
C113 C110 C125 C114 15.7(19)
C117 C110 C125 C127 26.2(13)
C112 C110 C125 C127 -155.9(9)
C113 C110 C125 C127 4.2(7)
C117 C110 C125 C97 -159.8(10)
C112 C110 C125 C97 18.0(15)
C113 C110 C125 C97 178.1(19)
C83 C97 C125 C113 32(3)
C96 C97 C125 C113 -153.5(19)
C114 C97 C125 C113 6.5(16)
C83 C97 C125 C114 25.7(12)
C96 C97 C125 C114 -160.1(6)
C83 C97 C125 C127 29.5(14)
C96 C97 C125 C127 -156.3(8)
C114 C97 C125 C127 3.8(7)
C83 C97 C125 C110 -144.5(11)
C96 C97 C125 C110 29.7(15)
C114 C97 C125 C110 -170.2(19)
C128 C102 C126 C100 -4.7(14)
C86 C102 C126 C100 -50(4)
C94 C102 C126 C100 162.3(10)
C100 C102 C126 C128 4.7(14)
C86 C102 C126 C128 -45(4)
C94 C102 C126 C128 167.0(13)
C128 C102 C126 C94 -167.0(13)
C100 C102 C126 C94 -162.3(10)
C86 C102 C126 C94 148(4)
C128 C102 C126 C107 4(3)
C100 C102 C126 C107 8.5(19)
C86 C102 C126 C107 -42(6)
C94 C102 C126 C107 171(3)
C128 C102 C126 C104 -159.3(14)
C100 C102 C126 C104 -154.6(15)
C86 C102 C126 C104 155(3)
C94 C102 C126 C104 7.7(7)
C128 C102 C126 C108 -152(5)
C100 C102 C126 C108 -147(5)
C86 C102 C126 C108 163(2)
C94 C102 C126 C108 15(4)
C128 C100 C126 C102 3.9(12)
C89 C100 C126 C102 -16(3)
C107 C100 C126 C102 175.6(10)
C102 C100 C126 C128 -3.9(12)
C89 C100 C126 C128 -20(2)
C107 C100 C126 C128 171.7(10)
C128 C100 C126 C94 48(4)
C102 C100 C126 C94 44(3)
C89 C100 C126 C94 28(5)
C107 C100 C126 C94 -140(4)
C128 C100 C126 C107 -171.7(10)
C102 C100 C126 C107 -175.6(10)
C89 C100 C126 C107 168(2)
C128 C100 C126 C104 145(2)
C102 C100 C126 C104 141(3)
C89 C100 C126 C104 125(3)
C107 C100 C126 C104 -43(2)
C128 C100 C126 C108 174.6(11)
C102 C100 C126 C108 170.7(13)
C89 C100 C126 C108 154.5(19)
C107 C100 C126 C108 -13.7(5)
C93 C94 C126 C102 -4(2)
C104 C94 C126 C102 170.7(8)
C93 C94 C126 C100 -49(4)
C104 C94 C126 C100 125(4)
C102 C94 C126 C100 -46(3)
C93 C94 C126 C128 -12(2)
C104 C94 C126 C128 161.9(12)
C102 C94 C126 C128 -8.8(9)
C93 C94 C126 C107 -177.7(7)
C104 C94 C126 C107 -3.5(12)
C102 C94 C126 C107 -174.2(18)
C93 C94 C126 C104 -174.2(14)
C102 C94 C126 C104 -170.7(8)
C93 C94 C126 C108 -179.2(11)
C104 C94 C126 C108 -5.0(4)
C102 C94 C126 C108 -175.7(11)
C105 C107 C126 C102 36(4)
C108 C107 C126 C102 -170(3)
C100 C107 C126 C102 -9(2)
C105 C107 C126 C100 45.6(17)
C108 C107 C126 C100 -161.0(7)
C105 C107 C126 C128 39(2)
C108 C107 C126 C128 -167.6(11)
C100 C107 C126 C128 -6.7(8)
C105 C107 C126 C94 -155.7(9)
C108 C107 C126 C94 -2.2(12)
C100 C107 C126 C94 158.8(16)
C105 C107 C126 C104 -158.2(12)
C108 C107 C126 C104 -4.7(4)
C100 C107 C126 C104 156.3(9)
C105 C107 C126 C108 -153.5(14)
C100 C107 C126 C108 161.0(7)
C125 C114 C127 C113 2.3(13)
C91 C114 C127 C113 -164.6(12)
C97 C114 C127 C113 21(5)
C113 C114 C127 C125 -2.3(13)
C91 C114 C127 C125 -166.9(8)
C97 C114 C127 C125 19(4)
C125 C114 C127 C91 166.9(8)
C113 C114 C127 C91 164.6(12)
C97 C114 C127 C91 -174(4)
C125 C114 C127 C93 -30(5)
C113 C114 C127 C93 -32(4)
C91 C114 C127 C93 163(5)
C97 C114 C127 C93 -11(8)
C125 C113 C127 C114 -2.4(13)
C93 C113 C127 C114 -168.3(11)
C110 C113 C127 C114 16(4)
C114 C113 C127 C125 2.4(13)
C93 C113 C127 C125 -165.9(8)
C110 C113 C127 C125 18(3)
C125 C113 C127 C91 -44(5)
C114 C113 C127 C91 -42(4)
C93 C113 C127 C91 150(5)
C110 C113 C127 C91 -26(7)
C125 C113 C127 C93 165.9(8)
C114 C113 C127 C93 168.3(11)
C110 C113 C127 C93 -176(3)
C113 C125 C127 C114 177.0(17)
C110 C125 C127 C114 171.2(13)
C97 C125 C127 C114 -5.2(9)
C114 C125 C127 C113 -177.0(17)
C110 C125 C127 C113 -5.8(10)
C97 C125 C127 C113 177.8(13)
C113 C125 C127 C91 164.1(15)
C114 C125 C127 C91 -12.9(9)
C110 C125 C127 C91 158.3(8)
C97 C125 C127 C91 -18.1(12)
C113 C125 C127 C93 -13.5(9)
C114 C125 C127 C93 169.5(14)
C110 C125 C127 C93 -19.3(12)
C97 C125 C127 C93 164.3(7)
C86 C91 C127 C114 -178.8(8)
C85 C91 C127 C114 -9.5(13)
C86 C91 C127 C113 -132(5)
C85 C91 C127 C113 37(5)
C114 C91 C127 C113 47(5)
C86 C91 C127 C125 -167.8(9)
C85 C91 C127 C125 1.5(14)
C114 C91 C127 C125 11.0(8)
C86 C91 C127 C93 9.1(13)
C85 C91 C127 C93 178.4(7)
C114 C91 C127 C93 -172.1(19)
C94 C93 C127 C114 -143(5)
C103 C93 C127 C114 31(5)
C113 C93 C127 C114 36(4)
C94 C93 C127 C113 -179.2(8)
C103 C93 C127 C113 -5.3(13)
C94 C93 C127 C125 -167.6(9)
C103 C93 C127 C125 6.3(14)
C113 C93 C127 C125 11.6(7)
C94 C93 C127 C91 15.4(13)
C103 C93 C127 C91 -170.6(8)
C113 C93 C127 C91 -165.4(18)
C123 C79 C121 C72 -5.2(13)
C32 C79 C121 C72 165.8(10)
C72 C79 C121 C123 5.2(13)
C32 C79 C121 C123 170.9(10)
C123 C79 C121 C32 -170.9(10)
C72 C79 C121 C32 -165.8(10)
C123 C79 C121 C25 11(3)
C72 C79 C121 C25 16.2(19)
C32 C79 C121 C25 -178(3)
C123 C72 C121 C79 5.2(13)
C44 C72 C121 C79 -10(5)
C25 C72 C121 C79 171.1(10)
C79 C72 C121 C123 -5.2(13)
C44 C72 C121 C123 -15(4)
C25 C72 C121 C123 165.9(10)
C123 C72 C121 C32 37(4)
C79 C72 C121 C32 32(3)
C44 C72 C121 C32 22(7)
C25 C72 C121 C32 -157(4)
C123 C72 C121 C25 -165.9(10)
C79 C72 C121 C25 -171.1(10)
C44 C72 C121 C25 179(100)
C65 C32 C121 C79 -178.2(7)
C38 C32 C121 C79 4.4(13)
C65 C32 C121 C72 147(4)
C38 C32 C121 C72 -30(4)
C79 C32 C121 C72 -34(3)
C65 C32 C121 C123 174.9(10)
C38 C32 C121 C123 -2.6(16)
C79 C32 C121 C123 -6.9(8)
C65 C32 C121 C25 0.3(15)
C38 C32 C121 C25 -177.1(9)
C79 C32 C121 C25 179(2)
C34 C25 C121 C79 -14(3)
C39 C25 C121 C79 160(3)
C72 C25 C121 C79 -18(2)
C34 C25 C121 C72 4.2(13)
C39 C25 C121 C72 178.0(7)
C34 C25 C121 C123 -6.0(15)
C39 C25 C121 C123 167.7(9)
C72 C25 C121 C123 -10.2(8)
C34 C25 C121 C32 168.8(9)
C39 C25 C121 C32 -17.5(15)
C72 C25 C121 C32 165(2)
C124 C75 C122 C71 -6.8(14)
C50 C75 C122 C71 3(4)
C33 C75 C122 C71 179.2(11)
C71 C75 C122 C124 6.8(14)
C50 C75 C122 C124 10(4)
C33 C75 C122 C124 -174.1(12)
C124 C75 C122 C33 174.1(12)
C71 C75 C122 C33 -179.2(11)
C50 C75 C122 C33 -176(3)
C124 C75 C122 C39 -46(4)
C71 C75 C122 C39 -40(3)
C50 C75 C122 C39 -37(7)
C33 C75 C122 C39 140(4)
C124 C75 C122 C46 -170.9(13)
C71 C75 C122 C46 -164.1(16)
C50 C75 C122 C46 -161(3)
C33 C75 C122 C46 15.1(6)
C124 C71 C122 C75 6.1(13)
C65 C71 C122 C75 46(3)
C39 C71 C122 C75 -160.4(11)
C75 C71 C122 C124 -6.1(13)
C65 C71 C122 C124 40(2)
C39 C71 C122 C124 -166.5(10)
C124 C71 C122 C33 9(4)
C75 C71 C122 C33 2(3)
C65 C71 C122 C33 48(6)
C39 C71 C122 C33 -158(4)
C124 C71 C122 C39 166.5(10)
C75 C71 C122 C39 160.4(11)
C65 C71 C122 C39 -153.6(18)
C124 C71 C122 C46 152(3)
C75 C71 C122 C46 146(3)
C65 C71 C122 C46 -167.9(12)
C39 C71 C122 C46 -14(2)
C46 C33 C122 C75 159.3(8)
C31 C33 C122 C75 -48.5(16)
C46 C33 C122 C71 157(4)
C31 C33 C122 C71 -51(5)
C75 C33 C122 C71 -3(4)
C46 C33 C122 C124 163.7(12)
C31 C33 C122 C124 -44.1(19)
C75 C33 C122 C124 4.4(9)
C46 C33 C122 C39 3.4(12)
C31 C33 C122 C39 155.6(7)
C75 C33 C122 C39 -155.9(18)
C31 C33 C122 C46 152.1(11)
C75 C33 C122 C46 -159.3(8)
C25 C39 C122 C75 55(4)
C11 C39 C122 C75 -125(4)
C71 C39 C122 C75 44(3)
C25 C39 C122 C71 11(2)
C11 C39 C122 C71 -168.5(8)
C25 C39 C122 C124 22(3)
C11 C39 C122 C124 -157.4(13)
C71 C39 C122 C124 11.1(9)
C25 C39 C122 C33 -177.6(8)
C11 C39 C122 C33 2.7(11)
C71 C39 C122 C33 171.2(18)
C25 C39 C122 C46 -175.3(13)
C11 C39 C122 C46 5.0(4)
C71 C39 C122 C46 173.5(11)
C121 C79 C123 C72 5.6(14)
C77 C79 C123 C72 179.1(11)
C32 C79 C123 C72 -24(4)
C72 C79 C123 C121 -5.6(14)
C77 C79 C123 C121 173.5(10)
C32 C79 C123 C121 -30(4)
C121 C79 C123 C77 -173.5(10)
C72 C79 C123 C77 -179.1(11)
C32 C79 C123 C77 156(4)
C121 C79 C123 C44 25(4)
C72 C79 C123 C44 20(3)
C77 C79 C123 C44 -161(4)
C32 C79 C123 C44 -5(7)
C121 C72 C123 C79 -5.3(13)
C44 C72 C123 C79 171.4(11)
C25 C72 C123 C79 -51(4)
C79 C72 C123 C121 5.3(13)
C44 C72 C123 C121 176.7(9)
C25 C72 C123 C121 -45(4)
C121 C72 C123 C77 -3(3)
C79 C72 C123 C77 2(2)
C44 C72 C123 C77 173(3)
C25 C72 C123 C77 -49(6)
C121 C72 C123 C44 -176.7(9)
C79 C72 C123 C44 -171.4(11)
C25 C72 C123 C44 138(4)
C72 C121 C123 C79 172.6(18)
C32 C121 C123 C79 9.3(11)
C25 C121 C123 C79 -174.3(14)
C79 C121 C123 C72 -172.6(18)
C32 C121 C123 C72 -163.3(14)
C25 C121 C123 C72 13.1(10)
C79 C121 C123 C77 6.0(9)
C72 C121 C123 C77 178.6(15)
C32 C121 C123 C77 15.3(14)
C25 C121 C123 C77 -168.3(7)
C79 C121 C123 C44 -169.3(15)
C72 C121 C123 C44 3.3(9)
C32 C121 C123 C44 -160.1(9)
C25 C121 C123 C44 16.3(13)
C36 C77 C123 C79 -21.0(13)
C64 C77 C123 C79 161.3(8)
C36 C77 C123 C72 -23(4)
C64 C77 C123 C72 159(3)
C79 C77 C123 C72 -2(3)
C36 C77 C123 C121 -25.8(15)
C64 C77 C123 C121 156.5(9)
C79 C77 C123 C121 -4.8(8)
C36 C77 C123 C44 147.5(11)
C64 C77 C123 C44 -30.1(15)
C79 C77 C123 C44 169(2)
C67 C44 C123 C79 -44(4)
C54 C44 C123 C79 142(4)
C72 C44 C123 C79 -22(3)
C67 C44 C123 C72 -21.7(14)
C54 C44 C123 C72 163.8(8)
C67 C44 C123 C121 -24.5(16)
C54 C44 C123 C121 161.0(10)
C72 C44 C123 C121 -2.8(8)
C67 C44 C123 C77 162.4(9)
C54 C44 C123 C77 -12.0(15)
C72 C44 C123 C77 -176(2)
C126 C102 C128 C100 5.0(15)
C86 C102 C128 C100 170.5(14)
C94 C102 C128 C100 -29(4)
C100 C102 C128 C126 -5.0(15)
C86 C102 C128 C126 165.4(9)
C94 C102 C128 C126 -34(3)
C126 C102 C128 C86 -165.4(9)
C100 C102 C128 C86 -170.5(14)
C94 C102 C128 C86 160(3)
C126 C102 C128 C89 32(5)
C100 C102 C128 C89 27(4)
C86 C102 C128 C89 -162(5)
C94 C102 C128 C89 -2(8)
C126 C100 C128 C102 -4.5(14)
C89 C100 C128 C102 168.2(14)
C107 C100 C128 C102 -21(3)
C102 C100 C128 C126 4.5(14)
C89 C100 C128 C126 172.7(8)
C107 C100 C128 C126 -16(2)
C126 C100 C128 C86 52(10)
C102 C100 C128 C86 57(10)
C89 C100 C128 C86 -135(10)
C107 C100 C128 C86 36(12)
C126 C100 C128 C89 -172.7(8)
C102 C100 C128 C89 -168.2(14)
C107 C100 C128 C89 171(2)
C100 C126 C128 C102 173.7(19)
C94 C126 C128 C102 13.8(14)
C107 C126 C128 C102 -178.0(15)
C104 C126 C128 C102 44(4)
C108 C126 C128 C102 162(3)
C102 C126 C128 C100 -173.7(19)
C94 C126 C128 C100 -159.9(13)
C107 C126 C128 C100 8.3(10)
C104 C126 C128 C100 -129(3)
C108 C126 C128 C100 -12(3)
C102 C126 C128 C86 16.5(11)
C100 C126 C128 C86 -169.8(17)
C94 C126 C128 C86 30.3(17)
C107 C126 C128 C86 -161.6(10)
C104 C126 C128 C86 61(4)
C108 C126 C128 C86 178.0(18)
C102 C126 C128 C89 -166.6(19)
C100 C126 C128 C89 7.1(8)
C94 C126 C128 C89 -152.8(10)
C107 C126 C128 C89 15.3(15)
C104 C126 C128 C89 -122(3)
C108 C126 C128 C89 -5(3)
C91 C86 C128 C102 14(2)
C81 C86 C128 C102 -179.2(11)
C91 C86 C128 C100 -44(11)
C81 C86 C128 C100 122(10)
C102 C86 C128 C100 -58(10)
C91 C86 C128 C126 2(2)
C81 C86 C128 C126 168.9(13)
C102 C86 C128 C126 -11.9(8)
C91 C86 C128 C89 -174.2(6)
C81 C86 C128 C89 -7.7(11)
C102 C86 C128 C89 172(2)
C90 C89 C128 C102 3(5)
C82 C89 C128 C102 159(4)
C100 C89 C128 C102 -31(4)
C90 C89 C128 C100 33.5(17)
C82 C89 C128 C100 -169.8(9)
C90 C89 C128 C126 27(2)
C82 C89 C128 C126 -176.2(11)
C100 C89 C128 C126 -6.3(7)
C90 C89 C128 C86 -156.1(8)
C82 C89 C128 C86 0.6(11)
C100 C89 C128 C86 170.4(19)
C122 C75 C124 C71 6.8(14)
C50 C75 C124 C71 -170.4(13)
C33 C75 C124 C71 26(4)
C71 C75 C124 C122 -6.8(14)
C50 C75 C124 C122 -177.2(10)
C33 C75 C124 C122 19(4)
C122 C75 C124 C50 177.2(10)
C71 C75 C124 C50 170.4(13)
C33 C75 C124 C50 -164(3)
C122 C75 C124 C65 -21(4)
C71 C75 C124 C65 -28(3)
C50 C75 C124 C65 162(4)
C33 C75 C124 C65 -2(7)
C122 C75 C124 C73 -173.7(13)
C71 C75 C124 C73 180(2)
C50 C75 C124 C73 9.1(8)
C33 C75 C124 C73 -155(3)
C122 C75 C124 C57 -147(3)
C71 C75 C124 C57 -154(4)
C50 C75 C124 C57 35(3)
C33 C75 C124 C57 -128(3)
C122 C71 C124 C75 -6.5(14)
C65 C71 C124 C75 -168.3(14)
C39 C71 C124 C75 23(3)
C75 C71 C124 C122 6.5(14)
C65 C71 C124 C122 -161.9(10)
C39 C71 C124 C122 30(2)
C122 C71 C124 C50 -39(6)
C75 C71 C124 C50 -33(5)
C65 C71 C124 C50 159(6)
C39 C71 C124 C50 -9(8)
C122 C71 C124 C65 161.9(10)
C75 C71 C124 C65 168.3(14)
C39 C71 C124 C65 -168(2)
C122 C71 C124 C73 174(3)
C75 C71 C124 C73 -179(4)
C65 C71 C124 C73 13(2)
C39 C71 C124 C73 -155.8(17)
C122 C71 C124 C57 161.4(13)
C75 C71 C124 C57 168(2)
C65 C71 C124 C57 -0.5(7)
C39 C71 C124 C57 -168.9(15)
C71 C122 C124 C75 170.9(19)
C33 C122 C124 C75 -6.1(12)
C39 C122 C124 C75 157.2(16)
C46 C122 C124 C75 19(3)
C75 C122 C124 C71 -170.9(19)
C33 C122 C124 C71 -177.1(15)
C39 C122 C124 C71 -13.7(11)
C46 C122 C124 C71 -152(3)
C75 C122 C124 C50 -3.0(10)
C71 C122 C124 C50 167.9(17)
C33 C122 C124 C50 -9.1(18)
C39 C122 C124 C50 154.2(10)
C46 C122 C124 C50 16(3)
C75 C122 C124 C65 171.1(17)
C71 C122 C124 C65 -17.9(9)
C33 C122 C124 C65 165.0(9)
C39 C122 C124 C65 -31.7(16)
C46 C122 C124 C65 -169.7(19)
C75 C122 C124 C73 17(3)
C71 C122 C124 C73 -172(4)
C33 C122 C124 C73 11(4)
C39 C122 C124 C73 174(3)
C46 C122 C124 C73 36(6)
C75 C122 C124 C57 146(3)
C71 C122 C124 C57 -43(3)
C33 C122 C124 C57 140(2)
C39 C122 C124 C57 -57(3)
C46 C122 C124 C57 165.2(15)
C73 C50 C124 C75 168.0(10)
C58 C50 C124 C75 -35(2)
C73 C50 C124 C71 -157(6)
C58 C50 C124 C71 -1(7)
C75 C50 C124 C71 35(5)
C73 C50 C124 C122 170.3(13)
C58 C50 C124 C122 -33(2)
C75 C50 C124 C122 2.2(8)
C73 C50 C124 C65 -2.7(13)
C58 C50 C124 C65 153.9(9)
C75 C50 C124 C65 -171(2)
C58 C50 C124 C73 156.6(14)
C75 C50 C124 C73 -168.0(10)
C73 C50 C124 C57 3.3(4)
C58 C50 C124 C57 159.9(10)
C75 C50 C124 C57 -164.7(13)
C32 C65 C124 C75 23(5)
C57 C65 C124 C75 -148(4)
C71 C65 C124 C75 31(3)
C32 C65 C124 C71 -8(2)
C57 C65 C124 C71 -179.3(9)
C32 C65 C124 C122 7(3)
C57 C65 C124 C122 -164.6(12)
C71 C65 C124 C122 14.7(8)
C32 C65 C124 C50 -180.0(7)
C57 C65 C124 C50 8.6(12)
C71 C65 C124 C50 -172(2)
C32 C65 C124 C73 178.1(12)
C57 C65 C124 C73 6.7(4)
C71 C65 C124 C73 -174.0(12)
C32 C65 C124 C57 171.4(16)
C71 C65 C124 C57 179.3(9)
